data_4122707
loop_
_publ_author_name
'Xuan, Weimin'
'Surman, Andrew J.'
'Miras, Haralampos N.'
'Long, De-Liang'
'Cronin, Leroy'

_publ_section_title
;
 Controlling the Ring Curvature, Solution Assembly, and Reactivity of
 Gigantic Molybdenum Blue Wheels.
;
_journal_issue 40
_journal_name_full 'Journal of the American Chemical Society'
_journal_page_first 14114
_journal_paper_doi 10.1021/ja5062483
_journal_volume 136
_journal_year 2014
_chemical_formula_sum 'Ce7 H434 K Mo100 O518'
_chemical_formula_weight 19339.41
_chemical_name_systematic
; 
 ? 
;
_space_group_IT_number 73
_symmetry_cell_setting orthorhombic
_symmetry_space_group_name_Hall '-I 2b 2c'
_symmetry_space_group_name_H-M 'I b c a'
_atom_sites_solution_hydrogens none
_atom_sites_solution_primary direct
_atom_sites_solution_secondary difmap
_audit_creation_method SHELXL-97
_cell_angle_alpha 90.00
_cell_angle_beta 90.00
_cell_angle_gamma 90.00
_cell_formula_units_Z 8
_cell_length_a 31.3443(10)
_cell_length_b 32.3864(11)
_cell_length_c 92.098(3)
_cell_measurement_reflns_used 9615
_cell_measurement_temperature 150(2)
_cell_measurement_theta_max 26.3
_cell_measurement_theta_min 2.30
_cell_volume 93491(5)
_computing_cell_refinement Apex2
_computing_data_collection Apex2
_computing_data_reduction Apex2
_computing_molecular_graphics Diamond3
_computing_publication_material WinGX
_computing_structure_refinement 'SHELXL-97 (Sheldrick, 1997)'
_computing_structure_solution 'SHELXS-97 (Sheldrick, 1990)'
_diffrn_ambient_temperature 150(2)
_diffrn_measured_fraction_theta_full 1.000
_diffrn_measured_fraction_theta_max 1.000
_diffrn_measurement_device_type 'Bruker Apex II Quasar'
_diffrn_measurement_method '\w & \p scans'
_diffrn_radiation_monochromator graphite
_diffrn_radiation_source 'fine-focus sealed tube'
_diffrn_radiation_type MoK\a
_diffrn_radiation_wavelength 0.71073
_diffrn_reflns_av_R_equivalents 0.0518
_diffrn_reflns_av_sigmaI/netI 0.0327
_diffrn_reflns_limit_h_max 38
_diffrn_reflns_limit_h_min -38
_diffrn_reflns_limit_k_max 39
_diffrn_reflns_limit_k_min -29
_diffrn_reflns_limit_l_max 113
_diffrn_reflns_limit_l_min -99
_diffrn_reflns_number 314272
_diffrn_reflns_theta_full 26.00
_diffrn_reflns_theta_max 26.00
_diffrn_reflns_theta_min 1.01
_exptl_absorpt_coefficient_mu 3.387
_exptl_absorpt_correction_T_max 0.8226
_exptl_absorpt_correction_T_min 0.7282
_exptl_absorpt_correction_type empirical
_exptl_absorpt_process_details SADABS
_exptl_crystal_colour blue
_exptl_crystal_density_diffrn 2.748
_exptl_crystal_density_method 'not measured'
_exptl_crystal_description block
_exptl_crystal_F_000 73624
_exptl_crystal_size_max 0.10
_exptl_crystal_size_mid 0.06
_exptl_crystal_size_min 0.06
_refine_diff_density_max 3.83
_refine_diff_density_min -4.65
_refine_diff_density_rms 0.28
_refine_ls_extinction_method none
_refine_ls_goodness_of_fit_ref 1.182
_refine_ls_hydrogen_treatment none
_refine_ls_matrix_type full
_refine_ls_number_parameters 2683
_refine_ls_number_reflns 45948
_refine_ls_number_restraints 2
_refine_ls_restrained_S_all 1.182
_refine_ls_R_factor_all 0.084
_refine_ls_R_factor_gt 0.058
_refine_ls_shift/su_max 0.003
_refine_ls_shift/su_mean 0.000
_refine_ls_structure_factor_coef Fsqd
_refine_ls_weighting_details 'calc w=1/[\s^2^(Fo^2^)+(0.0705P)^2^+4991.1680P] where P=(Fo^2^+2Fc^2^)/3'
_refine_ls_weighting_scheme calc
_refine_ls_wR_factor_gt 0.147
_refine_ls_wR_factor_ref 0.190
_reflns_number_gt 35434
_reflns_number_total 45948
_reflns_threshold_expression >2sigma(I)
_cod_data_source_file ja5062483_si_003.cif
_cod_data_source_block wx2582p
_cod_depositor_comments
;
The following automatic conversions were performed:

'_symmetry_cell_setting' value 'Orthorhombic' changed to
'orthorhombic' according to
/home/saulius/struct/COD-crude-data--automatic-downloads/rss-feeds/ACS/lib/dictionaries/cif_core.dic
dictionary named 'cif_core.dic' version 2.4.2 from 2011-04-26.

Automatic conversion script
Id: cif_fix_values 2281 2013-09-26 08:29:07Z andrius 

 Adding full bibliography for 4122707--4122708.cif.
;
_cod_original_sg_symbol_H-M Ibca
_cod_original_formula_sum 'H434 Ce7 K Mo100 O518'
_cod_database_code 4122707

loop_
_symmetry_equiv_pos_as_xyz
'x, y, z'
'-x+1/2, -y, z+1/2'
'-x, y+1/2, -z+1/2'
'x+1/2, -y+1/2, -z'
'x+1/2, y+1/2, z+1/2'
'-x+1, -y+1/2, z+1'
'-x+1/2, y+1, -z+1'
'x+1, -y+1, -z+1/2'
'-x, -y, -z'
'x-1/2, y, -z-1/2'
'x, -y-1/2, z-1/2'
'-x-1/2, y-1/2, z'
'-x+1/2, -y+1/2, -z+1/2'
'x, y+1/2, -z'
'x+1/2, -y, z'
'-x, y, z+1/2'

loop_
_atom_site_label
_atom_site_type_symbol
_atom_site_fract_x
_atom_site_fract_y
_atom_site_fract_z
_atom_site_U_iso_or_equiv
_atom_site_adp_type
_atom_site_occupancy
_atom_site_symmetry_multiplicity
_atom_site_calc_flag
_atom_site_refinement_flags
Mo1 Mo 0.76944(3) 0.89100(3) 0.272585(10) 0.02097(19) Uani 1 1 d .
Mo2 Mo 0.79852(3) 1.00900(3) 0.308305(10) 0.0223(2) Uani 1 1 d .
Mo4 Mo 1.04208(8) 0.92014(9) 0.43198(3) 0.0421(6) Uani 0.50 1 d P
Mo5 Mo 0.83870(3) 0.82949(3) 0.248565(10) 0.01989(19) Uani 1 1 d .
Mo6 Mo 0.90963(3) 0.90700(3) 0.248682(10) 0.01904(18) Uani 1 1 d .
Mo7 Mo 0.91803(3) 0.68001(3) 0.264853(11) 0.0222(2) Uani 1 1 d .
Mo8 Mo 1.00647(3) 0.89101(3) 0.261458(10) 0.01984(19) Uani 1 1 d .
Mo9 Mo 0.72130(3) 0.93880(3) 0.309605(10) 0.0237(2) Uani 1 1 d .
Mo10 Mo 0.99702(3) 0.82646(3) 0.234168(10) 0.01996(19) Uani 1 1 d .
Mo11 Mo 0.92001(3) 0.75429(3) 0.234954(10) 0.02033(19) Uani 1 1 d .
Mo12 Mo 0.84354(3) 0.96628(3) 0.274092(10) 0.01975(19) Uani 1 1 d .
Mo13 Mo 0.82676(3) 0.90906(3) 0.304767(12) 0.0268(2) Uani 1 1 d .
Mo14 Mo 0.71193(3) 0.95964(3) 0.389587(11) 0.0273(2) Uani 1 1 d .
Mo15 Mo 0.57604(3) 0.82955(3) 0.508755(11) 0.0262(2) Uani 1 1 d .
Mo16 Mo 0.74382(3) 0.84222(3) 0.302455(11) 0.0239(2) Uani 1 1 d .
Mo17 Mo 0.95269(3) 0.94449(3) 0.286038(10) 0.0220(2) Uani 1 1 d .
Mo18 Mo 1.06754(3) 0.90741(3) 0.291898(11) 0.0253(2) Uani 1 1 d .
Mo19 Mo 0.77416(3) 0.91978(3) 0.467041(11) 0.0269(2) Uani 1 1 d .
Mo20 Mo 0.88942(3) 1.00139(3) 0.333319(11) 0.0279(2) Uani 1 1 d .
Mo21 Mo 0.96255(4) 0.94019(3) 0.461206(11) 0.0305(2) Uani 1 1 d .
Mo22 Mo 0.77736(3) 1.03374(3) 0.346642(11) 0.0249(2) Uani 1 1 d .
Mo23 Mo 0.75723(3) 0.74980(3) 0.318404(11) 0.0271(2) Uani 1 1 d .
Mo24 Mo 0.78301(3) 1.03653(3) 0.389211(11) 0.0275(2) Uani 1 1 d .
Mo25 Mo 0.59954(3) 0.93537(3) 0.503039(11) 0.0266(2) Uani 1 1 d .
Mo26 Mo 0.81540(4) 1.01909(3) 0.427367(11) 0.0284(2) Uani 1 1 d .
Mo27 Mo 0.86352(3) 1.02831(3) 0.366939(11) 0.0277(2) Uani 1 1 d .
Mo28 Mo 0.73195(4) 0.85057(3) 0.337985(11) 0.0299(2) Uani 1 1 d .
Mo29 Mo 0.93377(3) 0.81345(3) 0.265093(11) 0.0255(2) Uani 1 1 d .
Mo30 Mo 0.80482(3) 0.77957(3) 0.282488(11) 0.0276(2) Uani 1 1 d .
Mo31 Mo 0.70604(3) 0.95629(3) 0.348887(11) 0.0249(2) Uani 1 1 d .
Mo32 Mo 0.67526(3) 0.86504(3) 0.502544(11) 0.0262(2) Uani 1 1 d .
Mo33 Mo 0.85589(3) 0.98505(3) 0.464125(11) 0.0272(2) Uani 1 1 d .
Mo34 Mo 0.99950(3) 0.90458(3) 0.492662(11) 0.0276(2) Uani 1 1 d .
Mo35 Mo 0.81072(4) 0.80560(4) 0.463746(12) 0.0331(2) Uani 1 1 d .
Mo36 Mo 0.92972(4) 0.66738(4) 0.502714(13) 0.0343(2) Uani 1 1 d .
Mo37 Mo 0.54200(4) 0.71671(4) 0.462497(11) 0.0313(2) Uani 1 1 d .
Mo38 Mo 0.74295(4) 0.85819(3) 0.403807(11) 0.0319(2) Uani 1 1 d .
Mo39 Mo 0.89679(4) 1.00125(4) 0.399663(12) 0.0342(2) Uani 1 1 d .
Mo40 Mo 0.73358(3) 0.95348(3) 0.428962(11) 0.0279(2) Uani 1 1 d .
Mo41 Mo 0.75453(4) 0.85968(3) 0.439489(11) 0.0310(2) Uani 1 1 d .
Mo42 Mo 0.53132(4) 0.86463(3) 0.476275(11) 0.0299(2) Uani 1 1 d .
Mo43 Mo 0.84075(4) 0.92216(4) 0.435588(14) 0.0388(3) Uani 1 1 d .
Mo44 Mo 0.70149(6) 0.74396(6) 0.353836(19) 0.0305(4) Uani 0.92 1 d P
Mo45 Mo 0.79680(3) 0.94459(4) 0.368331(13) 0.0330(2) Uani 1 1 d .
Mo46 Mo 0.96407(4) 0.99423(6) 0.364731(13) 0.0356(6) Uani 0.957(7) 1 d P
Mo48 Mo 0.61354(4) 0.79666(5) 0.477127(14) 0.0461(3) Uani 1 1 d .
Mo49 Mo 0.76567(6) 0.76296(4) 0.427875(15) 0.0559(4) Uani 1 1 d .
Mo50 Mo 1.07867(15) 0.90139(13) 0.46933(5) 0.0424(9) Uani 0.55 1 d P
Mo51 Mo 0.70853(10) 0.74782(9) 0.39291(3) 0.0497(6) Uani 0.75 1 d P
Mo52 Mo 1.01842(7) 1.00422(9) 0.40104(2) 0.0453(5) Uani 0.60 1 d P
M4 Mo 1.05552(9) 0.97043(9) 0.43635(3) 0.0422(6) Uani 0.50 1 d P
M44 Mo 0.7204(8) 0.7372(8) 0.3541(3) 0.048(6) Uani 0.08 1 d P
M46 Mo 0.9708(8) 1.0183(11) 0.3641(3) 0.022(9) Uiso 0.043(7) 1 d P
M50 Mo 1.07130(16) 0.88922(16) 0.46604(5) 0.0329(10) Uani 0.45 1 d P
M51 Mo 0.7310(3) 0.7438(2) 0.39187(8) 0.0421(17) Uani 0.25 1 d P
M52 Mo 1.01580(14) 0.96897(19) 0.39905(4) 0.0549(12) Uani 0.40 1 d P
Ce1 Ce 0.81936(2) 0.65730(2) 0.294405(8) 0.02757(15) Uani 1 1 d .
Ce2 Ce 1.01680(2) 0.98773(2) 0.322212(7) 0.02703(15) Uani 1 1 d .
Ce3' Ce 0.81708(17) 0.67988(16) 0.45851(6) 0.0557(12) Uiso 0.20 1 d PD
Ce3 Ce 0.82416(4) 0.67963(4) 0.475747(14) 0.0529(3) Uani 0.80 1 d PD
Ce4 Ce 0.96234(10) 0.77391(11) 0.42655(3) 0.0945(9) Uani 0.50 1 d P
K1 K 0.63923(19) 0.9140(2) 0.46115(6) 0.0704(19) Uani 0.50 1 d P
O1 O 0.8785(4) 0.6708(4) 0.49622(12) 0.054(3) Uani 1 1 d .
O2 O 1.1228(4) 0.8722(4) 0.46949(12) 0.055(3) Uani 1 1 d .
O3 O 1.0974(4) 0.9489(3) 0.47729(12) 0.057(3) Uani 1 1 d .
O4 O 1.0563(3) 0.8791(3) 0.48817(10) 0.034(2) Uani 1 1 d .
O5 O 1.0445(5) 0.8443(4) 0.46090(15) 0.078(4) Uani 1 1 d .
O6 O 1.0147(3) 0.9187(3) 0.47250(9) 0.0329(19) Uani 1 1 d .
O7 O 0.9495(3) 0.9342(3) 0.48327(9) 0.0284(18) Uani 1 1 d .
O8 O 0.9418(3) 0.8936(3) 0.45663(9) 0.035(2) Uani 1 1 d .
O9 O 0.6581(6) 0.7623(6) 0.39831(15) 0.114(7) Uani 1 1 d .
O10 O 0.9958(3) 0.9515(3) 0.44651(9) 0.039(2) Uani 1 1 d .
O11 O 0.9159(3) 0.9738(3) 0.45887(9) 0.0334(19) Uani 1 1 d .
O12 O 0.6297(3) 0.9645(3) 0.51698(9) 0.0301(18) Uani 1 1 d .
O13 O 0.8419(3) 0.9836(3) 0.44271(9) 0.0287(18) Uani 1 1 d .
O14 O 0.8554(3) 1.0364(3) 0.46637(10) 0.039(2) Uani 1 1 d .
O15 O 0.5764(3) 0.7660(3) 0.46592(9) 0.0331(19) Uani 1 1 d .
O16 O 0.6333(3) 0.7499(3) 0.48677(11) 0.046(2) Uani 1 1 d .
O17 O 0.5000 0.7500 0.45350(13) 0.036(3) Uani 1 2 d S
O18 O 0.5000 0.7500 0.48184(12) 0.031(3) Uani 1 2 d S
O19 O 0.5007(3) 0.8268(3) 0.46602(9) 0.0324(19) Uani 1 1 d .
O20 O 0.6298(3) 0.8288(3) 0.49478(10) 0.035(2) Uani 1 1 d .
O21 O 0.6468(3) 0.9114(3) 0.49371(9) 0.0294(18) Uani 1 1 d .
O22 O 0.6143(3) 0.8744(3) 0.51553(9) 0.0306(18) Uani 1 1 d .
O23 O 0.5902(3) 0.7880(3) 0.51888(9) 0.035(2) Uani 1 1 d .
O24 O 0.5850(3) 0.9716(3) 0.49120(9) 0.036(2) Uani 1 1 d .
O25 O 0.5555(3) 0.8924(3) 0.49529(9) 0.0291(18) Uani 1 1 d .
O26 O 0.9704(3) 0.8484(3) 0.48269(8) 0.0287(18) Uani 1 1 d .
O27 O 0.5222(3) 0.9098(3) 0.46742(10) 0.039(2) Uani 1 1 d .
O28 O 1.0141(3) 0.8644(3) 0.50846(9) 0.0293(18) Uani 1 1 d .
O29 O 0.6506(3) 0.7572(4) 0.35023(12) 0.052(3) Uani 1 1 d .
O30 O 0.9556(3) 0.7049(3) 0.49309(10) 0.041(2) Uani 1 1 d .
O31 O 0.5540(3) 0.8078(3) 0.49155(9) 0.0299(18) Uani 1 1 d .
O32 O 0.7114(3) 0.8539(3) 0.48967(9) 0.0320(19) Uani 1 1 d .
O33 O 0.8138(3) 0.8211(3) 0.48312(9) 0.0298(18) Uani 1 1 d .
O34 O 0.7960(3) 0.9015(3) 0.48454(9) 0.0300(18) Uani 1 1 d .
O35 O 1.0739(3) 0.9194(4) 0.45059(12) 0.063(3) Uani 1 1 d .
O36 O 0.7748(3) 0.7402(4) 0.35676(12) 0.050(3) Uani 1 1 d .
O37 O 0.8580(3) 0.8231(3) 0.45697(10) 0.046(2) Uani 1 1 d .
O38 O 0.8165(3) 0.7526(3) 0.46426(10) 0.043(2) Uani 1 1 d .
O39 O 0.7779(3) 0.8624(3) 0.45970(8) 0.0300(18) Uani 1 1 d .
O40 O 0.7770(3) 0.8033(3) 0.44466(10) 0.039(2) Uani 1 1 d .
O41 O 0.7069(8) 0.6954(4) 0.39030(13) 0.127(9) Uani 1 1 d .
O42 O 0.9958(3) 0.9951(4) 0.34958(10) 0.044(2) Uani 1 1 d .
O43 O 1.0963(3) 0.9473(3) 0.28434(11) 0.037(2) Uani 1 1 d .
O44 O 1.0239(3) 0.9261(3) 0.24943(9) 0.0289(18) Uani 1 1 d .
O45 O 0.9266(2) 0.9370(2) 0.23495(8) 0.0248(17) Uani 1 1 d .
O46 O 0.9182(3) 0.7802(3) 0.27790(9) 0.0291(18) Uani 1 1 d .
O47 O 0.8050(3) 0.7259(3) 0.28352(10) 0.041(2) Uani 1 1 d .
O48 O 0.8146(6) 0.7674(6) 0.42062(18) 0.105(6) Uani 1 1 d .
O49 O 0.6985(6) 0.7666(6) 0.43939(16) 0.111(7) Uani 1 1 d .
O50 O 0.5847(3) 0.8511(3) 0.47025(10) 0.039(2) Uani 1 1 d .
O51 O 0.5670(3) 0.6962(3) 0.44813(10) 0.044(2) Uani 1 1 d .
O52 O 0.9285(3) 0.6909(3) 0.52081(10) 0.038(2) Uani 1 1 d .
O53 O 0.9039(4) 0.6105(3) 0.51574(12) 0.054(3) Uani 1 1 d .
O54 O 0.6553(3) 0.8060(3) 0.46622(11) 0.049(3) Uani 1 1 d .
O55 O 0.9918(3) 1.0024(3) 0.47076(10) 0.043(2) Uani 1 1 d .
O56 O 0.8905(3) 0.9198(3) 0.42917(11) 0.046(2) Uani 1 1 d .
O57 O 0.8970(3) 1.0718(3) 0.33041(10) 0.039(2) Uani 1 1 d .
O58 O 0.8804(3) 0.9514(3) 0.33754(10) 0.041(2) Uani 1 1 d .
O59 O 0.7717(3) 1.0847(3) 0.34884(10) 0.036(2) Uani 1 1 d .
O60 O 0.6542(3) 0.9616(3) 0.35271(10) 0.036(2) Uani 1 1 d .
O61 O 0.7406(3) 0.7892(3) 0.47147(13) 0.049(3) Uani 1 1 d .
O62 O 0.7224(3) 0.9265(3) 0.47066(9) 0.0330(19) Uani 1 1 d .
O63 O 0.8465(3) 0.9173(3) 0.45700(9) 0.0312(19) Uani 1 1 d .
O64 O 0.7669(3) 0.9217(3) 0.44474(9) 0.0293(18) Uani 1 1 d .
O65 O 0.7067(3) 0.9574(3) 0.32803(8) 0.0268(17) Uani 1 1 d .
O66 O 0.7396(3) 0.8956(3) 0.42233(9) 0.0315(19) Uani 1 1 d .
O67 O 0.8078(3) 0.9504(3) 0.42067(9) 0.0293(18) Uani 1 1 d .
O68 O 0.7182(3) 0.9665(3) 0.41017(9) 0.0277(18) Uani 1 1 d .
O69 O 0.7586(3) 1.0027(3) 0.43430(9) 0.0292(18) Uani 1 1 d .
O70 O 0.8693(3) 1.0142(3) 0.41687(9) 0.0328(19) Uani 1 1 d .
O71 O 0.8201(3) 1.0647(3) 0.43562(10) 0.037(2) Uani 1 1 d .
O72 O 0.7893(3) 1.0327(3) 0.40914(9) 0.0310(19) Uani 1 1 d .
O73 O 0.7476(3) 0.8237(3) 0.42245(9) 0.036(2) Uani 1 1 d .
O74 O 0.6705(4) 0.8537(4) 0.40989(13) 0.057(3) Uani 1 1 d .
O75 O 0.7338(4) 0.8123(3) 0.39430(10) 0.050(3) Uani 1 1 d .
O76 O 0.7957(3) 0.8663(3) 0.40126(9) 0.040(2) Uani 1 1 d .
O77 O 0.7205(3) 0.8997(3) 0.39285(9) 0.034(2) Uani 1 1 d .
O78 O 0.7789(6) 0.7411(5) 0.38764(16) 0.095(6) Uani 1 1 d .
O79 O 0.7059(4) 0.7640(3) 0.37321(10) 0.046(3) Uani 1 1 d .
O80 O 0.7322(5) 0.7466(4) 0.41232(12) 0.078(5) Uani 1 1 d .
O81 O 0.7226(3) 0.8083(3) 0.34927(9) 0.033(2) Uani 1 1 d .
O82 O 0.6996(4) 0.6925(3) 0.35755(11) 0.055(3) Uani 1 1 d .
O83 O 0.7222(3) 0.7364(3) 0.33345(9) 0.034(2) Uani 1 1 d .
O84 O 0.8046(3) 0.7607(3) 0.32680(10) 0.037(2) Uani 1 1 d .
O85 O 0.6914(3) 0.7444(3) 0.30519(10) 0.037(2) Uani 1 1 d .
O86 O 0.7337(3) 0.8115(3) 0.32070(9) 0.0291(18) Uani 1 1 d .
O87 O 0.7655(3) 0.7843(3) 0.30031(9) 0.0301(18) Uani 1 1 d .
O88 O 0.6592(3) 0.8465(3) 0.33268(9) 0.0328(19) Uani 1 1 d .
O89 O 0.7857(3) 0.8585(3) 0.33953(9) 0.035(2) Uani 1 1 d .
O90 O 0.7962(3) 0.9734(2) 0.46794(8) 0.0271(17) Uani 1 1 d .
O91 O 1.0160(3) 0.9468(3) 0.50159(10) 0.0336(19) Uani 1 1 d .
O92 O 0.8207(3) 0.8717(3) 0.43253(9) 0.0322(19) Uani 1 1 d .
O93 O 0.7031(3) 0.8587(3) 0.44554(10) 0.039(2) Uani 1 1 d .
O94 O 0.7716(8) 0.7203(4) 0.43845(15) 0.128(9) Uani 1 1 d .
O95 O 0.9098(4) 1.0717(4) 0.40177(12) 0.056(3) Uani 1 1 d .
O96 O 0.8793(3) 0.9516(3) 0.39734(9) 0.040(2) Uani 1 1 d .
O97 O 0.9140(3) 1.0139(3) 0.37878(9) 0.038(2) Uani 1 1 d .
O98 O 0.9505(3) 0.9938(3) 0.40423(10) 0.041(2) Uani 1 1 d .
O99 O 0.7433(2) 0.9887(3) 0.30280(8) 0.0253(17) Uani 1 1 d .
O100 O 0.8454(3) 1.0263(3) 0.38773(9) 0.0299(18) Uani 1 1 d .
O101 O 1.0000(3) 0.9950(4) 0.38030(10) 0.055(3) Uani 1 1 d .
O102 O 0.9473(4) 0.9434(4) 0.36525(14) 0.065(3) Uani 1 1 d .
O103 O 0.9782(3) 1.0641(4) 0.36566(11) 0.050(3) Uani 1 1 d .
O104 O 0.7773(2) 1.0273(2) 0.32660(9) 0.0258(17) Uani 1 1 d .
O105 O 0.9120(2) 1.0156(3) 0.35362(8) 0.0273(17) Uani 1 1 d .
O106 O 0.8664(3) 1.0806(3) 0.36675(10) 0.035(2) Uani 1 1 d .
O107 O 0.8507(3) 0.9609(3) 0.36711(9) 0.0304(18) Uani 1 1 d .
O108 O 0.7962(3) 1.0218(3) 0.36778(8) 0.0267(17) Uani 1 1 d .
O109 O 0.8402(2) 1.0248(2) 0.34664(8) 0.0245(16) Uani 1 1 d .
O110 O 0.7807(2) 0.9585(2) 0.34815(8) 0.0252(17) Uani 1 1 d .
O111 O 0.7221(2) 1.0140(2) 0.34968(9) 0.0257(17) Uani 1 1 d .
O112 O 0.7274(3) 1.0172(3) 0.38751(9) 0.0298(18) Uani 1 1 d .
O113 O 0.7301(3) 0.9506(3) 0.36900(9) 0.0289(18) Uani 1 1 d .
O114 O 0.8001(3) 0.8930(3) 0.36883(10) 0.037(2) Uani 1 1 d .
O115 O 0.7861(3) 0.9616(3) 0.38822(9) 0.0286(18) Uani 1 1 d .
O116 O 0.6592(3) 0.9633(3) 0.38693(10) 0.040(2) Uani 1 1 d .
O117 O 0.7783(3) 1.0879(3) 0.38651(10) 0.038(2) Uani 1 1 d .
O118 O 0.7124(3) 0.8963(3) 0.34755(9) 0.0284(18) Uani 1 1 d .
O119 O 0.7360(3) 0.7636(3) 0.27310(10) 0.040(2) Uani 1 1 d .
O120 O 0.8009(3) 1.0519(2) 0.29829(9) 0.0280(18) Uani 1 1 d .
O121 O 1.0463(3) 0.9297(3) 0.30769(10) 0.036(2) Uani 1 1 d .
O122 O 0.9404(3) 1.0013(3) 0.32645(9) 0.039(2) Uani 1 1 d .
O123 O 0.9740(3) 0.9727(3) 0.30028(10) 0.039(2) Uani 1 1 d .
O124 O 0.8752(3) 0.9106(3) 0.31250(9) 0.0315(19) Uani 1 1 d .
O125 O 0.8387(2) 0.8989(2) 0.28419(8) 0.0215(16) Uani 1 1 d .
O126 O 0.8081(3) 0.8585(3) 0.30965(9) 0.0274(17) Uani 1 1 d .
O127 O 0.6943(3) 0.8380(3) 0.29509(9) 0.0297(18) Uani 1 1 d .
O128 O 0.7732(2) 0.8373(2) 0.28307(8) 0.0228(16) Uani 1 1 d .
O129 O 0.7274(3) 0.8829(3) 0.31803(8) 0.0268(17) Uani 1 1 d .
O130 O 0.8697(2) 0.9397(2) 0.25806(8) 0.0219(16) Uani 1 1 d .
O131 O 0.8242(2) 0.9682(2) 0.29464(8) 0.0223(16) Uani 1 1 d .
O132 O 0.8554(3) 1.0093(2) 0.31732(8) 0.0261(17) Uani 1 1 d .
O133 O 0.8365(3) 1.0153(2) 0.26875(9) 0.0265(17) Uani 1 1 d .
O134 O 0.7685(3) 0.7037(3) 0.30965(9) 0.0309(18) Uani 1 1 d .
O135 O 0.7548(2) 0.9027(2) 0.29445(8) 0.0226(16) Uani 1 1 d .
O136 O 0.6738(3) 0.9366(3) 0.30086(9) 0.0315(19) Uani 1 1 d .
O137 O 0.8732(3) 0.6772(3) 0.27571(9) 0.0328(19) Uani 1 1 d .
O138 O 0.8003(2) 0.8673(2) 0.25737(8) 0.0223(16) Uani 1 1 d .
O139 O 0.7189(2) 0.8917(3) 0.26634(9) 0.0277(18) Uani 1 1 d .
O140 O 0.7879(2) 0.9451(2) 0.26910(8) 0.0225(16) Uani 1 1 d .
O141 O 0.8921(3) 0.6254(3) 0.29811(9) 0.0295(18) Uani 1 1 d .
O142 O 1.0226(3) 0.8521(3) 0.29866(9) 0.034(2) Uani 1 1 d .
O143 O 0.7922(2) 0.9424(2) 0.31792(9) 0.0259(17) Uani 1 1 d .
O144 O 0.9397(2) 0.6247(2) 0.27192(8) 0.0243(16) Uani 1 1 d .
O145 O 1.0108(2) 0.9224(2) 0.28007(8) 0.0232(16) Uani 1 1 d .
O146 O 0.8821(3) 0.7465(2) 0.22234(9) 0.0278(17) Uani 1 1 d .
O147 O 0.9676(2) 0.6570(2) 0.25102(8) 0.0204(15) Uani 1 1 d .
O148 O 0.9026(2) 0.7163(2) 0.25020(8) 0.0238(16) Uani 1 1 d .
O149 O 0.8794(3) 0.6369(3) 0.24950(11) 0.040(2) Uani 1 1 d .
O150 O 0.9530(3) 0.7086(3) 0.27455(9) 0.0322(19) Uani 1 1 d .
O151 O 0.9782(3) 0.9966(3) 0.27158(12) 0.042(2) Uani 1 1 d .
O152 O 0.9010(2) 0.9702(2) 0.28239(8) 0.0227(16) Uani 1 1 d .
O153 O 0.9500(2) 0.9189(2) 0.26472(8) 0.0201(15) Uani 1 1 d .
O154 O 0.9592(2) 0.8638(2) 0.24736(8) 0.0198(15) Uani 1 1 d .
O155 O 0.8207(2) 0.7898(2) 0.26383(9) 0.0267(17) Uani 1 1 d .
O156 O 0.8120(3) 0.8112(3) 0.23438(9) 0.0278(17) Uani 1 1 d .
O157 O 0.8479(3) 0.7952(4) 0.29200(10) 0.045(3) Uani 1 1 d .
O158 O 0.8924(2) 0.7964(2) 0.24787(8) 0.0229(16) Uani 1 1 d .
O159 O 0.8884(2) 0.8550(2) 0.26536(8) 0.0221(16) Uani 1 1 d .
O160 O 0.8696(2) 0.8731(2) 0.23912(8) 0.0234(16) Uani 1 1 d .
O161 O 0.9370(3) 0.8997(3) 0.29372(9) 0.033(2) Uani 1 1 d .
O162 O 0.9748(2) 0.8420(2) 0.27417(8) 0.0212(15) Uani 1 1 d .
O163 O 0.9637(2) 0.7154(2) 0.23014(8) 0.0227(16) Uani 1 1 d .
O164 O 1.0077(2) 0.8625(2) 0.22143(9) 0.0262(17) Uani 1 1 d .
O165 O 0.9694(2) 0.7803(2) 0.25223(8) 0.0211(15) Uani 1 1 d .
O166 O 0.9508(2) 0.7988(2) 0.22580(8) 0.0237(16) Uani 1 1 d .
O167 O 1.1041(8) 0.9733(8) 0.4276(3) 0.066(7) Uiso 0.50 1 d P
O168 O 1.0851(8) 0.9050(8) 0.4216(3) 0.063(6) Uiso 0.50 1 d P
O169 O 1.0117(8) 0.8755(7) 0.4340(3) 0.057(6) Uiso 0.50 1 d P
O170 O 1.0192(6) 0.9898(7) 0.42145(19) 0.055(5) Uani 0.60 1 d P
O171 O 1.0711(5) 0.9951(7) 0.3976(2) 0.063(6) Uani 0.60 1 d P
O172 O 1.0102(7) 0.9481(7) 0.4177(2) 0.032(5) Uiso 0.40 1 d P
O173 O 1.0625(9) 0.9491(9) 0.3941(3) 0.054(7) Uiso 0.40 1 d P
O174 O 1.0567(8) 1.0117(8) 0.4486(3) 0.065(6) Uiso 0.50 1 d P
O175 O 0.6866(3) 0.9546(3) 0.43792(9) 0.0323(19) Uani 1 1 d .
O176 O 0.9829(12) 0.9164(12) 0.3931(4) 0.023(8) Uiso 0.20 1 d P
O177 O 1.0143(7) 1.0576(7) 0.4028(2) 0.052(5) Uani 0.50 1 d P
O178 O 1.0439(7) 0.9104(7) 0.4250(3) 0.043(5) Uiso 0.50 1 d P
O179 O 1.0768(10) 0.9850(9) 0.4349(3) 0.068(7) Uiso 0.50 1 d P
O180 O 1.0068(4) 0.9435(6) 0.39801(13) 0.047(4) Uani 0.80 1 d P
O181 O 1.0395(12) 1.0235(12) 0.4056(4) 0.087(10) Uiso 0.45 1 d P
O201 O 1.1278(10) 0.9990(10) 0.4133(3) 0.038(7) Uiso 0.30 1 d P
O202 O 0.9783(15) 0.8511(14) 0.4322(5) 0.072(12) Uiso 0.30 1 d P
O203 O 0.7905(6) 0.6441(6) 0.26888(19) 0.128(8) Uani 1 1 d .
O204 O 0.8937(4) 0.7146(3) 0.46710(14) 0.058(3) Uani 1 1 d .
O205 O 1.0785(4) 0.9542(4) 0.33521(12) 0.062(3) Uani 1 1 d .
O206 O 1.0784(4) 1.0116(3) 0.30621(12) 0.052(3) Uani 1 1 d .
O207 O 0.9965(4) 1.0542(3) 0.30921(13) 0.053(3) Uani 1 1 d .
O208 O 1.0538(4) 1.0471(4) 0.33446(12) 0.067(4) Uani 1 1 d .
O209 O 0.8156(5) 0.6240(4) 0.31885(13) 0.070(4) Uani 1 1 d .
O210 O 0.8180(4) 0.5797(4) 0.28951(16) 0.069(4) Uani 1 1 d .
O211 O 0.7449(4) 0.6321(4) 0.2944(2) 0.105(7) Uani 1 1 d .
O212 O 0.8609(3) 0.7044(3) 0.31093(12) 0.048(3) Uani 1 1 d .
O213 O 0.9804(6) 0.9214(5) 0.3296(2) 0.125(8) Uani 1 1 d .
O214 O 0.7944(7) 0.6401(10) 0.4976(3) 0.094(9) Uani 0.60 1 d P
O216 O 0.7455(6) 0.6988(7) 0.4721(3) 0.148(9) Uani 1 1 d .
O217 O 0.7822(7) 0.6160(7) 0.4683(3) 0.156(10) Uani 1 1 d .
O218 O 0.8310(7) 0.6740(7) 0.44881(16) 0.077(5) Uiso 0.70 1 d PD
O219 O 0.5824(5) 0.9006(5) 0.43930(17) 0.087(4) Uiso 1 1 d .
O220 O 0.9551(7) 0.8052(7) 0.4525(2) 0.080(6) Uiso 0.70 1 d P
O221 O 0.6398(8) 0.9375(8) 0.1036(3) 0.096(7) Uiso 0.70 1 d P
O222 O 0.0398(8) 0.0960(8) 0.1268(3) 0.095(7) Uiso 0.70 1 d P
O223 O 0.8929(6) 0.1234(6) 0.1463(2) 0.074(5) Uiso 0.70 1 d P
O224 O 0.6612(4) 0.9588(4) 0.17949(14) 0.063(3) Uani 1 1 d .
O225 O 0.8256(3) 0.8390(3) 0.19242(11) 0.047(2) Uani 1 1 d .
O226 O 0.0809(6) 0.3249(6) 0.1916(2) 0.069(5) Uiso 0.70 1 d P
O227 O 0.6078(5) 0.8686(4) 0.35531(16) 0.076(4) Uiso 1 1 d .
O228 O 0.9246(8) 0.7749(8) 0.1692(3) 0.091(7) Uiso 0.70 1 d P
O229 O 0.5695(4) 0.1847(4) 0.19934(14) 0.070(4) Uani 1 1 d .
O230 O 0.8566(7) 0.4406(7) 0.2451(2) 0.088(6) Uiso 0.70 1 d P
O231 O 0.5674(4) 0.0703(4) 0.21595(14) 0.071(4) Uani 1 1 d .
O232 O 0.6334(7) 0.2029(7) 0.0732(2) 0.078(6) Uiso 0.65 1 d P
O233 O 0.8459(5) 0.9371(5) 0.99969(19) 0.083(5) Uiso 0.90 1 d P
O234 O 0.0143(5) 0.8664(5) 0.18365(17) 0.084(4) Uiso 1 1 d .
O235 O 0.1672(5) 0.0650(5) 0.13249(16) 0.081(4) Uiso 1 1 d .
O236 O 0.0688(4) 0.9445(5) 0.13465(14) 0.074(4) Uani 1 1 d .
O237 O 0.8918(3) 0.8659(3) 0.20850(10) 0.047(3) Uani 1 1 d .
O238 O 0.0000 0.7500 0.20194(16) 0.048(4) Uani 1 2 d S
O239 O 0.7270(5) 0.4153(4) 0.23173(14) 0.073(4) Uani 1 1 d .
O240 O 0.6908(4) 0.2043(4) 0.24915(12) 0.055(3) Uani 1 1 d .
O241 O 0.0606(4) 0.2301(5) 0.19637(14) 0.076(4) Uani 1 1 d .
O242 O 0.6048(4) 0.0972(4) 0.18163(14) 0.064(3) Uani 1 1 d .
O243 O 0.6163(4) 0.1390(4) 0.21982(13) 0.064(3) Uani 1 1 d .
O244 O 0.8400(5) 0.8660(5) 0.16504(16) 0.077(4) Uiso 1 1 d .
O245 O 0.9371(4) 0.5037(4) 0.23503(13) 0.055(3) Uani 1 1 d .
O246 O 0.9604(6) 0.8860(6) 0.1567(2) 0.078(5) Uiso 0.80 1 d P
O247 O 0.6208(5) 0.0762(5) 0.08578(16) 0.068(4) Uiso 0.90 1 d P
O248 O 0.5603(6) 0.1829(6) 0.06144(19) 0.074(5) Uiso 0.80 1 d P
O249 O 0.8429(6) 0.8724(6) 0.0937(2) 0.075(5) Uiso 0.70 1 d P
O250 O 0.9138(4) 0.3678(4) 0.16963(14) 0.067(3) Uani 1 1 d .
O251 O 0.9500(4) 0.8174(4) 0.19325(13) 0.067(3) Uani 1 1 d .
O252 O 0.0877(4) 0.0289(5) 0.13639(14) 0.077(4) Uani 1 1 d .
O253 O 0.6266(3) 0.2194(3) 0.18168(11) 0.044(2) Uani 1 1 d .
O254 O 0.9136(3) 0.9465(3) 0.20252(10) 0.040(2) Uani 1 1 d .
O255 O 0.6478(8) 0.8302(8) 0.3781(3) 0.051(6) Uiso 0.45 1 d P
O25' O 0.6647(6) 0.8479(6) 0.3748(2) 0.045(4) Uiso 0.55 1 d P
O256 O 0.9384(5) 0.9676(5) 0.06338(19) 0.071(4) Uiso 0.80 1 d P
O257 O 0.9528(6) 0.8769(6) 0.1151(2) 0.064(5) Uiso 0.70 1 d P
O258 O 0.6966(5) 0.9376(5) 0.08265(19) 0.070(4) Uiso 0.80 1 d P
O259 O 0.7934(5) 0.0070(5) 0.99599(17) 0.064(4) Uiso 0.80 1 d P
O260 O 0.8685(5) 0.1752(5) 0.16786(17) 0.064(4) Uiso 0.80 1 d P
O261 O 0.7827(8) 0.3578(8) 0.1295(3) 0.083(7) Uiso 0.60 1 d P
O262 O 0.8756(15) 0.3199(15) 0.1489(5) 0.076(13) Uiso 0.30 1 d P
O263 O 0.9228(19) 0.7216(19) 0.3919(7) 0.082(16) Uiso 0.25 1 d P
O264 O 0.9124(15) 0.7462(15) 0.4063(5) 0.073(12) Uiso 0.30 1 d P
O265 O 0.0143(12) 0.9506(12) 0.0642(4) 0.056(9) Uiso 0.30 1 d P
O266 O 0.578(2) 0.233(2) 0.1219(7) 0.089(18) Uiso 0.25 1 d P
O267 O 0.7725(12) 0.8606(12) 0.0548(4) 0.053(9) Uiso 0.30 1 d P
O268 O 0.974(2) 0.216(2) 0.1236(7) 0.070(17) Uiso 0.20 1 d P
O269 O 0.8953(9) 0.1187(9) 0.1211(3) 0.050(7) Uiso 0.40 1 d P
O270 O 0.9068(10) 0.7937(10) 0.1690(3) 0.049(7) Uiso 0.35 1 d P
O271 O 0.895(2) 0.249(2) 0.1531(7) 0.067(16) Uiso 0.20 1 d P
O272 O 0.605(2) 0.8536(19) 0.1193(7) 0.063(16) Uiso 0.20 1 d P
O273 O 0.6235(18) 0.8280(17) 0.0834(6) 0.052(13) Uiso 0.20 1 d P
O274 O 0.4924(18) 0.1755(18) 0.0795(6) 0.054(14) Uiso 0.20 1 d P
O275 O 0.8826(9) 0.1320(9) 0.1152(3) 0.044(7) Uiso 0.35 1 d P
O276 O 0.8620(13) 0.8699(13) 0.0472(4) 0.061(10) Uiso 0.30 1 d P
O277 O 0.5210(14) 0.2442(14) 0.1008(5) 0.055(11) Uiso 0.25 1 d P
O278 O 0.9803(10) 0.1451(10) 0.1415(3) 0.040(7) Uiso 0.30 1 d P
O279 O 0.0000 0.2500 0.0278(2) 0.063(4) Uiso 1 2 d S
O280 O 0.7885(10) 0.3397(10) 0.1569(4) 0.041(7) Uiso 0.30 1 d P
O281 O 0.6437(18) 0.9971(18) 0.4628(6) 0.093(16) Uiso 0.30 1 d P
O282 O 0.0267(10) 0.8406(10) 0.1060(3) 0.050(7) Uiso 0.35 1 d P
O283 O 0.8995(8) 0.8320(8) 0.1494(3) 0.043(6) Uiso 0.40 1 d P
O284 O 0.8308(8) 0.8255(8) 0.0247(3) 0.048(6) Uiso 0.40 1 d P
O285 O 0.0329(9) 0.8431(9) 0.1570(3) 0.045(7) Uiso 0.35 1 d P
O286 O 0.5942(10) 0.8932(9) 0.3889(3) 0.042(6) Uiso 0.35 1 d P
O287 O 0.9390(9) 0.1123(9) 0.0950(3) 0.046(7) Uiso 0.35 1 d P
O288 O 0.9952(10) 0.3440(10) 0.1709(4) 0.042(7) Uiso 0.30 1 d P
O289 O 0.8010(11) 0.3324(11) 0.0997(4) 0.048(8) Uiso 0.30 1 d P
O290 O 0.8517(13) 0.2106(13) 0.1080(4) 0.060(10) Uiso 0.30 1 d P
O291 O 0.8260(9) 0.1938(9) 0.1389(3) 0.043(6) Uiso 0.35 1 d P
O292 O 0.8910(12) 0.8174(11) 0.4250(4) 0.051(9) Uiso 0.30 1 d P
O293 O 0.5679(14) 0.9003(13) 0.3916(4) 0.058(10) Uiso 0.30 1 d P
O294 O 0.7552(10) 0.8715(9) 0.0827(3) 0.048(7) Uiso 0.35 1 d P
O295 O 0.8413(8) 0.5210(8) 0.2283(3) 0.049(6) Uiso 0.40 1 d P
O296 O 0.8075(8) 0.7358(8) 0.4948(3) 0.041(5) Uiso 0.40 1 d P
O297 O 0.6654(11) 0.9091(11) 0.0583(4) 0.047(8) Uiso 0.30 1 d P
O298 O 0.9586(13) 0.7363(13) 0.1495(5) 0.064(11) Uiso 0.30 1 d P
O299 O 0.9744(14) 0.8165(14) 0.4036(5) 0.084(12) Uiso 0.35 1 d P
O300 O 0.7749(10) 0.4829(10) 0.2278(4) 0.043(8) Uiso 0.30 1 d P
O301 O 0.8921(13) 0.7355(13) 0.4371(4) 0.060(10) Uiso 0.30 1 d P
O302 O 0.9288(10) 0.9014(10) 0.0443(4) 0.042(7) Uiso 0.30 1 d P
O303 O 0.63923(19) 0.9140(2) 0.46115(6) 0.0704(19) Uani 0.50 1 d P

loop_
_atom_site_aniso_label
_atom_site_aniso_U_11
_atom_site_aniso_U_22
_atom_site_aniso_U_33
_atom_site_aniso_U_23
_atom_site_aniso_U_13
_atom_site_aniso_U_12
Mo1 0.0204(4) 0.0229(5) 0.0196(5) 0.0020(4) 0.0012(3) 0.0035(4)
Mo2 0.0244(5) 0.0228(5) 0.0196(5) 0.0030(4) 0.0026(4) 0.0060(4)
Mo4 0.0447(14) 0.0576(17) 0.0240(13) 0.0018(12) 0.0026(10) 0.0076(12)
Mo5 0.0208(4) 0.0213(4) 0.0177(4) 0.0021(4) 0.0005(3) 0.0031(4)
Mo6 0.0217(4) 0.0188(4) 0.0167(4) 0.0031(3) 0.0015(3) 0.0037(3)
Mo7 0.0222(5) 0.0210(5) 0.0234(5) 0.0028(4) 0.0008(4) 0.0054(4)
Mo8 0.0210(4) 0.0186(4) 0.0199(5) 0.0008(4) 0.0021(3) 0.0035(3)
Mo9 0.0211(5) 0.0298(5) 0.0201(5) 0.0019(4) 0.0023(4) 0.0043(4)
Mo10 0.0223(4) 0.0210(5) 0.0166(4) 0.0020(3) 0.0020(3) 0.0042(4)
Mo11 0.0229(4) 0.0206(5) 0.0175(4) 0.0007(4) -0.0014(3) 0.0045(4)
Mo12 0.0211(4) 0.0187(4) 0.0194(5) 0.0041(3) 0.0024(3) 0.0045(3)
Mo13 0.0248(5) 0.0250(5) 0.0305(5) 0.0056(4) -0.0006(4) 0.0020(4)
Mo14 0.0250(5) 0.0370(6) 0.0200(5) 0.0035(4) 0.0045(4) 0.0038(4)
Mo15 0.0334(5) 0.0259(5) 0.0193(5) -0.0002(4) 0.0004(4) -0.0001(4)
Mo16 0.0251(5) 0.0250(5) 0.0216(5) 0.0017(4) 0.0038(4) -0.0008(4)
Mo17 0.0226(5) 0.0217(5) 0.0218(5) -0.0018(4) 0.0008(4) 0.0049(4)
Mo18 0.0237(5) 0.0247(5) 0.0276(5) -0.0048(4) -0.0028(4) 0.0067(4)
Mo19 0.0330(5) 0.0285(5) 0.0191(5) 0.0013(4) 0.0024(4) 0.0038(4)
Mo20 0.0260(5) 0.0353(6) 0.0225(5) -0.0005(4) 0.0024(4) 0.0067(4)
Mo21 0.0370(6) 0.0314(6) 0.0230(5) 0.0020(4) 0.0038(4) 0.0006(4)
Mo22 0.0258(5) 0.0284(5) 0.0206(5) 0.0015(4) 0.0039(4) 0.0058(4)
Mo23 0.0309(5) 0.0271(5) 0.0233(5) 0.0044(4) 0.0029(4) 0.0015(4)
Mo24 0.0315(5) 0.0306(5) 0.0203(5) 0.0022(4) 0.0033(4) 0.0051(4)
Mo25 0.0348(5) 0.0257(5) 0.0192(5) 0.0027(4) 0.0017(4) -0.0022(4)
Mo26 0.0370(6) 0.0276(5) 0.0207(5) 0.0010(4) 0.0035(4) 0.0026(4)
Mo27 0.0258(5) 0.0374(6) 0.0199(5) 0.0027(4) 0.0026(4) -0.0021(4)
Mo28 0.0351(6) 0.0324(6) 0.0222(5) 0.0019(4) 0.0039(4) 0.0011(4)
Mo29 0.0285(5) 0.0254(5) 0.0227(5) 0.0044(4) -0.0019(4) -0.0013(4)
Mo30 0.0312(5) 0.0268(5) 0.0246(5) 0.0057(4) 0.0065(4) 0.0068(4)
Mo31 0.0212(5) 0.0333(5) 0.0202(5) 0.0012(4) 0.0039(4) 0.0045(4)
Mo32 0.0316(5) 0.0287(5) 0.0184(5) -0.0012(4) 0.0022(4) -0.0029(4)
Mo33 0.0364(6) 0.0242(5) 0.0210(5) 0.0006(4) 0.0015(4) 0.0019(4)
Mo34 0.0327(5) 0.0256(5) 0.0244(5) -0.0013(4) 0.0006(4) 0.0001(4)
Mo35 0.0405(6) 0.0340(6) 0.0247(5) -0.0025(4) -0.0027(4) 0.0091(5)
Mo36 0.0380(6) 0.0324(6) 0.0326(6) -0.0014(5) -0.0032(5) 0.0040(5)
Mo37 0.0367(6) 0.0361(6) 0.0210(5) -0.0042(4) 0.0041(4) -0.0059(5)
Mo38 0.0424(6) 0.0317(6) 0.0215(5) 0.0008(4) -0.0000(4) 0.0000(5)
Mo39 0.0309(5) 0.0489(7) 0.0228(5) 0.0065(5) 0.0020(4) 0.0012(5)
Mo40 0.0307(5) 0.0332(6) 0.0197(5) 0.0024(4) 0.0048(4) 0.0049(4)
Mo41 0.0421(6) 0.0296(5) 0.0215(5) 0.0019(4) -0.0026(4) 0.0000(5)
Mo42 0.0378(6) 0.0319(6) 0.0201(5) 0.0043(4) -0.0002(4) -0.0062(4)
Mo43 0.0369(6) 0.0359(6) 0.0436(7) -0.0076(5) 0.0080(5) 0.0020(5)
Mo44 0.0371(9) 0.0354(9) 0.0191(6) 0.0004(6) 0.0037(8) -0.0088(8)
Mo45 0.0240(5) 0.0310(6) 0.0439(7) -0.0009(5) 0.0030(4) 0.0027(4)
Mo46 0.0258(6) 0.0554(14) 0.0256(6) 0.0067(5) 0.0012(4) 0.0047(6)
Mo48 0.0335(6) 0.0622(8) 0.0425(7) -0.0286(6) 0.0089(5) -0.0112(6)
Mo49 0.1023(12) 0.0317(7) 0.0338(7) -0.0044(5) -0.0175(7) 0.0107(7)
Mo50 0.043(2) 0.039(2) 0.045(3) 0.0142(16) 0.0096(17) 0.0050(16)
Mo51 0.0863(19) 0.0404(12) 0.0224(9) 0.0037(8) -0.0025(13) -0.0224(15)
Mo52 0.0374(11) 0.0661(17) 0.0324(11) 0.0106(11) 0.0028(9) 0.0033(11)
M4 0.0402(14) 0.0569(16) 0.0294(12) 0.0109(11) 0.0004(10) 0.0024(12)
M44 0.058(15) 0.049(12) 0.037(11) -0.003(8) 0.020(13) 0.004(12)
M50 0.0298(18) 0.046(3) 0.0230(17) -0.0132(15) 0.0019(12) -0.0028(16)
M51 0.069(5) 0.034(3) 0.023(3) -0.001(2) -0.001(4) -0.003(4)
M52 0.044(2) 0.092(4) 0.0288(19) 0.023(2) 0.0070(16) 0.025(2)
Ce1 0.0243(3) 0.0242(3) 0.0342(4) 0.0070(3) 0.0039(3) 0.0031(3)
Ce2 0.0246(3) 0.0306(4) 0.0258(3) -0.0045(3) -0.0002(3) 0.0043(3)
Ce3 0.0506(6) 0.0468(6) 0.0614(7) 0.0050(5) -0.0073(5) 0.0043(5)
Ce4 0.094(2) 0.109(2) 0.0805(19) -0.0214(17) 0.0072(15) -0.0022(17)
K1 0.058(3) 0.115(6) 0.038(3) 0.006(3) 0.009(2) -0.040(4)
O1 0.052(6) 0.055(7) 0.055(7) -0.014(5) -0.004(5) 0.013(5)
O2 0.050(6) 0.075(8) 0.040(6) 0.005(5) 0.009(5) 0.016(6)
O3 0.074(8) 0.044(6) 0.053(7) 0.006(5) -0.001(6) -0.016(6)
O4 0.032(5) 0.038(5) 0.033(5) 0.001(4) 0.001(4) 0.005(4)
O5 0.091(10) 0.068(9) 0.076(9) -0.034(7) -0.034(8) 0.024(7)
O6 0.036(5) 0.031(5) 0.032(5) -0.000(4) 0.004(4) 0.005(4)
O7 0.033(4) 0.030(4) 0.022(4) 0.002(3) 0.005(3) 0.007(4)
O8 0.044(5) 0.032(5) 0.027(5) -0.005(4) 0.007(4) 0.002(4)
O9 0.122(14) 0.170(18) 0.051(8) -0.016(10) 0.035(9) -0.083(13)
O10 0.041(5) 0.052(6) 0.024(5) 0.010(4) 0.007(4) 0.001(4)
O11 0.042(5) 0.033(5) 0.025(4) 0.003(4) 0.005(4) 0.001(4)
O12 0.040(5) 0.028(4) 0.023(4) 0.001(3) 0.005(4) -0.005(4)
O13 0.035(4) 0.030(4) 0.021(4) -0.001(3) 0.002(3) 0.010(4)
O14 0.056(6) 0.031(5) 0.031(5) 0.000(4) 0.011(4) 0.003(4)
O15 0.036(5) 0.041(5) 0.022(4) -0.001(4) 0.006(3) -0.006(4)
O16 0.047(6) 0.041(6) 0.051(6) -0.009(5) -0.008(5) 0.002(5)
O17 0.042(7) 0.042(7) 0.022(6) 0.000 0.000 -0.010(6)
O18 0.028(6) 0.043(7) 0.021(6) 0.000 0.000 0.001(5)
O19 0.040(5) 0.037(5) 0.020(4) 0.001(4) 0.002(4) -0.008(4)
O20 0.037(5) 0.032(5) 0.036(5) 0.002(4) -0.009(4) -0.003(4)
O21 0.038(5) 0.026(4) 0.024(4) -0.001(3) 0.003(3) -0.008(4)
O22 0.034(5) 0.027(4) 0.031(5) 0.008(4) -0.000(4) -0.002(4)
O23 0.045(5) 0.032(5) 0.027(5) 0.004(4) -0.006(4) 0.003(4)
O24 0.052(6) 0.026(4) 0.029(5) 0.004(4) -0.007(4) -0.002(4)
O25 0.033(4) 0.031(5) 0.023(4) 0.000(3) -0.000(3) 0.001(4)
O26 0.040(5) 0.027(4) 0.020(4) -0.004(3) -0.002(3) -0.004(4)
O27 0.055(6) 0.036(5) 0.026(5) 0.006(4) -0.003(4) -0.007(4)
O28 0.036(5) 0.030(4) 0.022(4) 0.002(3) 0.001(3) 0.004(4)
O29 0.048(6) 0.061(7) 0.047(6) -0.013(5) 0.005(5) -0.009(5)
O30 0.059(6) 0.034(5) 0.031(5) -0.000(4) -0.001(4) 0.004(4)
O31 0.032(4) 0.037(5) 0.021(4) -0.004(3) -0.002(3) -0.006(4)
O32 0.035(5) 0.033(5) 0.027(4) 0.001(4) 0.006(4) -0.002(4)
O33 0.043(5) 0.024(4) 0.022(4) 0.003(3) 0.004(4) 0.006(4)
O34 0.038(5) 0.026(4) 0.026(4) -0.002(3) 0.001(4) 0.004(4)
O35 0.041(6) 0.111(11) 0.037(6) 0.011(6) 0.010(5) 0.016(6)
O36 0.050(6) 0.058(7) 0.043(6) 0.002(5) -0.007(5) -0.002(5)
O37 0.050(6) 0.057(6) 0.030(5) 0.006(4) -0.001(4) 0.018(5)
O38 0.067(7) 0.033(5) 0.030(5) -0.004(4) -0.011(5) 0.016(5)
O39 0.041(5) 0.032(5) 0.017(4) 0.003(3) 0.000(3) 0.003(4)
O40 0.053(6) 0.035(5) 0.030(5) -0.007(4) -0.012(4) 0.008(4)
O41 0.30(3) 0.051(8) 0.029(6) 0.002(6) -0.030(10) -0.060(12)
O42 0.029(5) 0.077(7) 0.026(5) 0.008(5) 0.002(4) 0.009(5)
O43 0.035(5) 0.029(5) 0.047(6) -0.003(4) -0.000(4) 0.003(4)
O44 0.027(4) 0.029(4) 0.031(4) 0.006(4) 0.005(3) -0.001(3)
O45 0.025(4) 0.031(4) 0.018(4) 0.009(3) 0.001(3) 0.007(3)
O46 0.029(4) 0.031(4) 0.027(4) 0.004(3) 0.000(3) 0.010(3)
O47 0.054(6) 0.031(5) 0.037(5) 0.017(4) 0.022(4) 0.015(4)
O48 0.107(12) 0.115(13) 0.092(11) -0.039(10) -0.034(10) 0.064(11)
O49 0.155(17) 0.117(14) 0.060(9) 0.008(9) 0.016(10) -0.073(13)
O50 0.038(5) 0.041(5) 0.039(5) -0.003(4) 0.005(4) -0.006(4)
O51 0.055(6) 0.048(6) 0.029(5) -0.009(4) 0.008(4) -0.007(5)
O52 0.043(5) 0.041(5) 0.031(5) -0.000(4) -0.001(4) 0.004(4)
O53 0.056(7) 0.052(7) 0.055(7) 0.011(5) 0.008(5) -0.012(5)
O54 0.039(5) 0.061(7) 0.048(6) -0.015(5) 0.014(5) -0.007(5)
O55 0.060(6) 0.036(5) 0.035(5) 0.001(4) 0.001(5) -0.011(5)
O56 0.040(5) 0.050(6) 0.050(6) -0.007(5) -0.000(5) 0.007(5)
O57 0.042(5) 0.041(5) 0.033(5) 0.007(4) 0.001(4) -0.001(4)
O58 0.060(6) 0.034(5) 0.030(5) -0.002(4) -0.005(4) 0.018(4)
O59 0.047(5) 0.030(5) 0.033(5) -0.002(4) 0.007(4) 0.004(4)
O60 0.031(5) 0.047(5) 0.030(5) -0.000(4) 0.006(4) 0.000(4)
O61 0.047(6) 0.036(5) 0.065(7) -0.001(5) 0.007(5) 0.002(4)
O62 0.034(5) 0.040(5) 0.025(4) 0.009(4) 0.001(4) 0.005(4)
O63 0.039(5) 0.037(5) 0.018(4) -0.003(3) 0.007(3) -0.000(4)
O64 0.036(5) 0.030(4) 0.022(4) 0.000(3) 0.003(3) 0.000(4)
O65 0.028(4) 0.035(5) 0.017(4) -0.001(3) 0.002(3) 0.002(3)
O66 0.037(5) 0.031(5) 0.027(4) 0.000(4) 0.005(4) -0.001(4)
O67 0.029(4) 0.032(5) 0.027(4) 0.003(4) 0.005(3) 0.001(3)
O68 0.026(4) 0.035(5) 0.022(4) 0.000(3) 0.004(3) 0.002(3)
O69 0.032(4) 0.031(4) 0.025(4) 0.001(3) 0.005(3) 0.005(4)
O70 0.035(5) 0.039(5) 0.025(4) 0.005(4) -0.001(4) 0.002(4)
O71 0.054(6) 0.029(5) 0.029(5) -0.002(4) -0.001(4) -0.001(4)
O72 0.043(5) 0.030(5) 0.020(4) 0.003(3) 0.000(4) 0.009(4)
O73 0.049(5) 0.034(5) 0.025(4) 0.002(4) -0.007(4) -0.000(4)
O74 0.049(6) 0.068(8) 0.054(7) 0.009(6) 0.001(5) -0.013(6)
O75 0.091(8) 0.038(6) 0.022(5) 0.000(4) -0.005(5) -0.006(5)
O76 0.044(5) 0.052(6) 0.023(4) 0.005(4) -0.001(4) 0.008(4)
O77 0.032(5) 0.049(6) 0.020(4) 0.004(4) 0.001(3) -0.001(4)
O78 0.148(16) 0.079(10) 0.059(9) -0.001(7) -0.050(9) 0.030(10)
O79 0.068(7) 0.047(6) 0.024(5) 0.000(4) -0.003(4) -0.028(5)
O80 0.157(14) 0.043(7) 0.034(6) 0.003(5) -0.036(7) -0.018(8)
O81 0.049(5) 0.032(5) 0.019(4) 0.006(3) 0.000(4) -0.005(4)
O82 0.093(9) 0.041(6) 0.030(5) 0.002(4) 0.011(5) -0.019(6)
O83 0.047(5) 0.031(5) 0.025(4) 0.002(4) 0.002(4) -0.009(4)
O84 0.037(5) 0.044(5) 0.030(5) 0.004(4) -0.010(4) 0.002(4)
O85 0.042(5) 0.036(5) 0.032(5) 0.002(4) -0.005(4) -0.004(4)
O86 0.029(4) 0.030(4) 0.028(4) -0.000(3) 0.003(3) 0.002(3)
O87 0.036(5) 0.029(4) 0.025(4) 0.006(3) 0.007(3) 0.003(4)
O88 0.030(4) 0.037(5) 0.031(5) -0.002(4) 0.004(4) -0.001(4)
O89 0.031(5) 0.047(5) 0.027(5) 0.001(4) -0.003(4) 0.002(4)
O90 0.036(5) 0.026(4) 0.018(4) 0.001(3) 0.007(3) 0.006(3)
O91 0.040(5) 0.026(4) 0.035(5) -0.004(4) -0.003(4) 0.001(4)
O92 0.041(5) 0.033(5) 0.023(4) -0.003(4) 0.004(4) 0.006(4)
O93 0.043(5) 0.047(6) 0.027(5) 0.015(4) 0.005(4) 0.000(4)
O94 0.30(3) 0.036(7) 0.051(8) -0.007(6) -0.076(12) 0.020(11)
O95 0.061(7) 0.058(7) 0.048(6) 0.003(5) -0.006(5) -0.017(6)
O96 0.043(5) 0.054(6) 0.022(4) 0.003(4) 0.008(4) -0.001(4)
O97 0.029(4) 0.064(6) 0.022(4) 0.011(4) 0.003(3) -0.001(4)
O98 0.034(5) 0.059(6) 0.029(5) 0.011(4) -0.000(4) -0.000(4)
O99 0.021(4) 0.035(5) 0.021(4) -0.000(3) 0.004(3) 0.004(3)
O100 0.034(5) 0.035(5) 0.020(4) -0.002(3) 0.001(3) 0.002(4)
O101 0.031(5) 0.107(10) 0.028(5) 0.019(6) 0.001(4) 0.004(5)
O102 0.060(7) 0.057(7) 0.076(9) 0.019(6) -0.001(6) 0.007(6)
O103 0.039(5) 0.069(7) 0.043(6) -0.011(5) -0.003(4) -0.016(5)
O104 0.023(4) 0.028(4) 0.026(4) 0.006(3) 0.005(3) 0.006(3)
O105 0.025(4) 0.036(5) 0.020(4) -0.001(3) 0.002(3) 0.002(3)
O106 0.040(5) 0.034(5) 0.031(5) -0.004(4) 0.004(4) -0.008(4)
O107 0.033(4) 0.035(5) 0.024(4) 0.006(4) -0.001(3) 0.002(4)
O108 0.030(4) 0.029(4) 0.021(4) 0.004(3) 0.003(3) 0.004(3)
O109 0.022(4) 0.029(4) 0.023(4) -0.000(3) 0.004(3) 0.002(3)
O110 0.025(4) 0.028(4) 0.022(4) 0.000(3) 0.002(3) 0.003(3)
O111 0.026(4) 0.027(4) 0.024(4) 0.002(3) 0.004(3) 0.009(3)
O112 0.033(4) 0.035(5) 0.021(4) 0.003(3) 0.001(3) 0.009(4)
O113 0.028(4) 0.036(5) 0.023(4) 0.007(4) 0.006(3) 0.005(4)
O114 0.027(4) 0.043(5) 0.040(5) -0.002(4) 0.001(4) -0.001(4)
O115 0.028(4) 0.033(5) 0.024(4) 0.003(3) 0.002(3) 0.010(3)
O116 0.030(5) 0.063(7) 0.026(5) 0.011(4) 0.003(4) 0.009(4)
O117 0.053(6) 0.035(5) 0.026(5) 0.002(4) 0.001(4) 0.004(4)
O118 0.032(4) 0.033(5) 0.021(4) 0.001(3) 0.001(3) -0.003(4)
O119 0.042(5) 0.038(5) 0.041(5) -0.004(4) -0.008(4) -0.006(4)
O120 0.034(4) 0.024(4) 0.025(4) 0.004(3) 0.002(3) 0.005(3)
O121 0.037(5) 0.034(5) 0.036(5) -0.016(4) -0.006(4) 0.019(4)
O122 0.022(4) 0.068(7) 0.026(5) -0.002(4) -0.005(3) 0.014(4)
O123 0.025(4) 0.051(6) 0.041(5) -0.020(4) -0.005(4) 0.016(4)
O124 0.033(5) 0.032(5) 0.030(5) 0.004(4) -0.001(4) 0.010(4)
O125 0.025(4) 0.024(4) 0.015(4) 0.003(3) -0.001(3) 0.004(3)
O126 0.027(4) 0.034(5) 0.022(4) -0.001(3) 0.004(3) 0.002(3)
O127 0.030(4) 0.032(5) 0.027(4) 0.004(4) 0.003(3) -0.002(4)
O128 0.023(4) 0.025(4) 0.020(4) 0.001(3) 0.001(3) 0.001(3)
O129 0.028(4) 0.035(5) 0.018(4) 0.001(3) 0.005(3) 0.001(3)
O130 0.022(4) 0.022(4) 0.022(4) 0.002(3) -0.001(3) 0.007(3)
O131 0.024(4) 0.021(4) 0.022(4) 0.004(3) 0.006(3) 0.003(3)
O132 0.030(4) 0.028(4) 0.020(4) 0.002(3) 0.005(3) 0.007(3)
O133 0.032(4) 0.018(4) 0.029(4) 0.001(3) 0.011(3) 0.005(3)
O134 0.033(4) 0.029(4) 0.031(5) 0.002(4) 0.003(4) 0.005(4)
O135 0.021(4) 0.026(4) 0.021(4) 0.001(3) 0.001(3) 0.004(3)
O136 0.022(4) 0.047(5) 0.026(4) -0.002(4) -0.001(3) 0.008(4)
O137 0.031(4) 0.037(5) 0.030(5) 0.011(4) 0.003(4) 0.011(4)
O138 0.025(4) 0.019(4) 0.022(4) 0.005(3) 0.001(3) 0.001(3)
O139 0.021(4) 0.032(4) 0.031(4) -0.001(4) -0.002(3) 0.003(3)
O140 0.025(4) 0.023(4) 0.020(4) 0.001(3) 0.001(3) 0.007(3)
O141 0.028(4) 0.034(5) 0.026(4) 0.004(4) 0.001(3) 0.009(4)
O142 0.032(5) 0.042(5) 0.026(4) 0.007(4) 0.002(4) 0.003(4)
O143 0.027(4) 0.024(4) 0.027(4) 0.003(3) 0.008(3) 0.003(3)
O144 0.027(4) 0.021(4) 0.025(4) 0.001(3) 0.003(3) 0.006(3)
O145 0.024(4) 0.018(4) 0.028(4) -0.000(3) -0.003(3) 0.002(3)
O146 0.032(4) 0.026(4) 0.026(4) 0.002(3) -0.003(3) 0.008(3)
O147 0.025(4) 0.017(4) 0.020(4) -0.000(3) 0.001(3) 0.008(3)
O148 0.020(4) 0.027(4) 0.025(4) 0.003(3) -0.001(3) 0.008(3)
O149 0.032(5) 0.036(5) 0.052(6) -0.008(4) -0.006(4) -0.001(4)
O150 0.036(5) 0.027(4) 0.033(5) -0.006(4) -0.008(4) 0.010(4)
O151 0.036(5) 0.025(5) 0.066(7) 0.018(4) 0.011(5) 0.007(4)
O152 0.021(4) 0.021(4) 0.026(4) 0.001(3) 0.004(3) 0.004(3)
O153 0.020(4) 0.021(4) 0.020(4) 0.001(3) 0.002(3) 0.004(3)
O154 0.023(4) 0.017(4) 0.019(4) 0.003(3) 0.003(3) 0.009(3)
O155 0.025(4) 0.026(4) 0.030(4) 0.001(3) 0.003(3) 0.002(3)
O156 0.031(4) 0.026(4) 0.026(4) 0.002(3) -0.001(3) 0.000(3)
O157 0.028(5) 0.079(8) 0.028(5) -0.003(5) -0.001(4) 0.016(5)
O158 0.026(4) 0.024(4) 0.019(4) 0.003(3) -0.001(3) 0.006(3)
O159 0.023(4) 0.019(4) 0.025(4) 0.003(3) 0.000(3) 0.006(3)
O160 0.026(4) 0.027(4) 0.017(4) 0.002(3) -0.003(3) -0.000(3)
O161 0.035(5) 0.032(5) 0.032(5) 0.006(4) 0.019(4) 0.012(4)
O162 0.020(4) 0.022(4) 0.021(4) -0.001(3) 0.001(3) 0.006(3)
O163 0.028(4) 0.021(4) 0.019(4) -0.001(3) 0.001(3) -0.000(3)
O164 0.027(4) 0.025(4) 0.027(4) 0.004(3) 0.004(3) 0.005(3)
O165 0.026(4) 0.019(4) 0.019(4) -0.001(3) 0.006(3) 0.006(3)
O166 0.024(4) 0.027(4) 0.020(4) -0.000(3) 0.000(3) 0.006(3)
O170 0.045(10) 0.086(15) 0.034(9) 0.010(9) 0.000(8) -0.006(9)
O171 0.032(9) 0.112(18) 0.045(10) 0.039(11) -0.002(8) -0.003(10)
O175 0.031(4) 0.041(5) 0.025(4) 0.004(4) 0.010(3) 0.002(4)
O177 0.053(13) 0.048(13) 0.055(14) 0.011(10) -0.003(10) -0.003(10)
O180 0.026(6) 0.098(13) 0.015(6) -0.017(7) 0.014(4) -0.032(8)
O203 0.138(15) 0.149(17) 0.096(12) 0.051(12) -0.071(11) -0.101(14)
O204 0.070(8) 0.032(6) 0.073(8) -0.013(5) -0.012(6) 0.019(5)
O205 0.056(7) 0.092(9) 0.039(6) 0.004(6) -0.015(5) 0.032(6)
O206 0.060(7) 0.038(6) 0.057(7) -0.001(5) 0.032(5) -0.001(5)
O207 0.053(6) 0.033(5) 0.072(8) 0.007(5) -0.017(6) -0.001(5)
O208 0.077(8) 0.086(9) 0.037(6) -0.020(6) 0.002(6) -0.025(7)
O209 0.114(11) 0.052(7) 0.044(7) 0.017(5) 0.019(7) 0.018(7)
O210 0.054(7) 0.044(7) 0.109(11) -0.027(7) -0.017(7) 0.004(5)
O211 0.051(7) 0.059(8) 0.205(19) -0.059(10) 0.045(10) -0.026(6)
O212 0.043(6) 0.043(6) 0.060(7) -0.015(5) -0.010(5) 0.015(5)
O213 0.134(15) 0.050(9) 0.19(2) 0.042(11) 0.079(15) 0.001(9)
O214 0.042(11) 0.16(3) 0.082(17) 0.053(17) -0.004(11) -0.034(14)
O216 0.072(11) 0.130(18) 0.24(3) -0.022(18) 0.003(15) -0.004(11)
O217 0.106(15) 0.104(16) 0.26(3) 0.002(17) -0.027(17) -0.040(12)
O224 0.076(8) 0.051(7) 0.063(8) 0.014(6) -0.009(6) -0.019(6)
O225 0.046(6) 0.046(6) 0.049(6) -0.005(5) 0.002(5) -0.014(5)
O229 0.056(7) 0.086(9) 0.068(8) -0.011(7) 0.025(6) -0.024(7)
O231 0.078(9) 0.083(9) 0.052(7) -0.016(7) -0.005(6) 0.007(7)
O236 0.035(6) 0.121(12) 0.066(8) -0.008(8) -0.010(5) 0.015(7)
O237 0.056(6) 0.059(7) 0.028(5) 0.012(5) -0.004(4) -0.014(5)
O238 0.062(9) 0.041(8) 0.042(8) 0.000 0.000 0.003(7)
O239 0.107(11) 0.058(8) 0.054(7) 0.010(6) 0.006(7) 0.020(7)
O240 0.052(6) 0.072(8) 0.041(6) 0.003(5) 0.008(5) 0.004(6)
O241 0.066(8) 0.110(12) 0.052(8) -0.003(7) 0.007(6) 0.005(8)
O242 0.055(7) 0.060(7) 0.078(9) 0.017(6) -0.009(6) -0.014(6)
O243 0.064(8) 0.072(8) 0.057(7) -0.009(6) 0.024(6) -0.017(6)
O245 0.056(7) 0.050(7) 0.059(7) -0.010(5) -0.003(5) 0.004(5)
O250 0.087(9) 0.052(7) 0.063(8) -0.010(6) 0.020(7) -0.019(6)
O251 0.083(9) 0.066(8) 0.053(7) 0.006(6) -0.007(6) -0.001(7)
O252 0.043(7) 0.136(13) 0.053(7) 0.022(8) 0.002(5) 0.008(7)
O253 0.043(5) 0.047(6) 0.041(6) -0.004(4) 0.002(4) -0.002(4)
O254 0.045(5) 0.042(5) 0.034(5) 0.006(4) -0.003(4) -0.010(4)
O303 0.058(3) 0.115(6) 0.038(3) 0.006(3) 0.009(2) -0.040(4)

loop_
_atom_type_symbol
_atom_type_description
_atom_type_scat_dispersion_real
_atom_type_scat_dispersion_imag
_atom_type_scat_source
Mo Mo -1.6832 0.6857 'International Tables Vol C Tables 4.2.6.8 and 6.1.1.4'
Ce Ce -0.2486 2.6331 'International Tables Vol C Tables 4.2.6.8 and 6.1.1.4'
K K 0.2009 0.2494 'International Tables Vol C Tables 4.2.6.8 and 6.1.1.4'
O O 0.0106 0.0060 'International Tables Vol C Tables 4.2.6.8 and 6.1.1.4'
H H 0.0000 0.0000 'International Tables Vol C Tables 4.2.6.8 and 6.1.1.4'

loop_
_geom_angle_atom_site_label_1
_geom_angle_atom_site_label_2
_geom_angle_atom_site_label_3
_geom_angle
_geom_angle_site_symmetry_1
_geom_angle_site_symmetry_3
O139 Mo1 O138 103.7(4) . .
O139 Mo1 O140 102.6(4) . .
O138 Mo1 O140 95.5(3) . .
O139 Mo1 O128 103.5(4) . .
O138 Mo1 O128 88.5(3) . .
O140 Mo1 O128 151.8(3) . .
O139 Mo1 O135 96.9(3) . .
O138 Mo1 O135 155.1(3) . .
O140 Mo1 O135 93.6(3) . .
O128 Mo1 O135 72.9(3) . .
O139 Mo1 O125 170.7(3) . .
O138 Mo1 O125 84.9(3) . .
O140 Mo1 O125 72.6(3) . .
O128 Mo1 O125 80.0(3) . .
O135 Mo1 O125 75.8(3) . .
O120 Mo2 O104 104.2(4) . .
O120 Mo2 O99 100.3(4) . .
O104 Mo2 O99 91.4(3) . .
O120 Mo2 O132 100.9(4) . .
O104 Mo2 O132 86.7(3) . .
O99 Mo2 O132 158.6(3) . .
O120 Mo2 O131 100.7(4) . .
O104 Mo2 O131 154.7(3) . .
O99 Mo2 O131 88.3(3) . .
O132 Mo2 O131 84.5(3) . .
O120 Mo2 O143 168.6(4) . .
O104 Mo2 O143 85.5(3) . .
O99 Mo2 O143 73.1(3) . .
O132 Mo2 O143 85.5(3) . .
O131 Mo2 O143 70.2(3) . .
O178 Mo4 O168 46.8(19) . .
O178 Mo4 M4 127.0(18) . .
O168 Mo4 M4 101.9(9) . .
O178 Mo4 O169 77(2) . .
O168 Mo4 O169 104.5(12) . .
M4 Mo4 O169 152.9(8) . .
O178 Mo4 O172 68.3(19) . .
O168 Mo4 O172 99.5(11) . .
M4 Mo4 O172 80.7(7) . .
O169 Mo4 O172 100.6(10) . .
O178 Mo4 O35 136.7(19) . .
O168 Mo4 O35 94.8(9) . .
M4 Mo4 O35 71.8(4) . .
O169 Mo4 O35 100.0(9) . .
O172 Mo4 O35 151.1(8) . .
O178 Mo4 O10 142.4(18) . .
O168 Mo4 O10 167.4(9) . .
M4 Mo4 O10 65.7(3) . .
O169 Mo4 O10 87.6(8) . .
O172 Mo4 O10 81.5(7) . .
O35 Mo4 O10 79.3(4) . .
O178 Mo4 O179 117(2) . .
O168 Mo4 O179 87.5(11) . .
M4 Mo4 O179 14.5(7) . .
O169 Mo4 O179 166.1(11) . .
O172 Mo4 O179 84.0(10) . .
O35 Mo4 O179 71.6(8) . .
O10 Mo4 O179 80.1(8) . .
O156 Mo5 O138 104.3(4) . .
O156 Mo5 O160 99.2(4) . .
O138 Mo5 O160 92.3(3) . .
O156 Mo5 O155 100.5(4) . .
O138 Mo5 O155 86.3(3) . .
O160 Mo5 O155 159.9(3) . .
O156 Mo5 O158 102.0(4) . .
O138 Mo5 O158 153.4(3) . .
O160 Mo5 O158 87.4(3) . .
O155 Mo5 O158 85.1(3) . .
O156 Mo5 O159 168.2(3) . .
O138 Mo5 O159 85.0(3) . .
O160 Mo5 O159 72.8(3) . .
O155 Mo5 O159 87.2(3) . .
O158 Mo5 O159 69.5(3) . .
O45 Mo6 O130 103.5(4) . .
O45 Mo6 O160 101.3(4) . .
O130 Mo6 O160 95.8(3) . .
O45 Mo6 O153 104.3(4) . .
O130 Mo6 O153 88.4(3) . .
O160 Mo6 O153 152.3(3) . .
O45 Mo6 O154 96.2(3) . .
O130 Mo6 O154 155.5(3) . .
O160 Mo6 O154 94.4(3) . .
O153 Mo6 O154 72.5(3) . .
O45 Mo6 O159 170.2(3) . .
O130 Mo6 O159 85.1(3) . .
O160 Mo6 O159 72.7(3) . .
O153 Mo6 O159 80.5(3) . .
O154 Mo6 O159 76.8(3) . .
O150 Mo7 O137 104.5(4) . .
O150 Mo7 O148 101.9(4) . .
O137 Mo7 O148 104.1(4) . .
O150 Mo7 O144 95.6(4) . .
O137 Mo7 O144 92.2(4) . .
O148 Mo7 O144 152.0(3) . .
O150 Mo7 O147 92.0(4) . .
O137 Mo7 O147 156.2(4) . .
O148 Mo7 O147 88.7(3) . .
O144 Mo7 O147 68.9(3) . .
O150 Mo7 O149 170.8(4) . .
O137 Mo7 O149 84.1(4) . .
O148 Mo7 O149 78.6(4) . .
O144 Mo7 O149 80.7(3) . .
O147 Mo7 O149 78.8(3) . .
O44 Mo8 O145 101.5(4) . .
O44 Mo8 O147 94.4(4) . 6_664
O145 Mo8 O147 141.3(3) . 6_664
O44 Mo8 O144 102.4(4) . 6_664
O145 Mo8 O144 70.1(3) . 6_664
O147 Mo8 O144 72.1(3) 6_664 6_664
O44 Mo8 O153 94.6(3) . .
O145 Mo8 O153 72.7(3) . .
O147 Mo8 O153 141.2(3) 6_664 .
O144 Mo8 O153 141.5(3) 6_664 .
O44 Mo8 O154 95.9(4) . .
O145 Mo8 O154 140.4(3) . .
O147 Mo8 O154 70.9(3) 6_664 .
O144 Mo8 O154 139.7(3) 6_664 .
O153 Mo8 O154 70.7(3) . .
O44 Mo8 O162 169.4(4) . .
O145 Mo8 O162 86.6(3) . .
O147 Mo8 O162 83.1(3) 6_664 .
O144 Mo8 O162 86.7(3) 6_664 .
O153 Mo8 O162 81.2(3) . .
O154 Mo8 O162 73.6(3) . .
O136 Mo9 O65 103.4(4) . .
O136 Mo9 O99 101.6(4) . .
O65 Mo9 O99 96.7(4) . .
O136 Mo9 O129 103.4(4) . .
O65 Mo9 O129 87.9(3) . .
O99 Mo9 O129 152.7(3) . .
O136 Mo9 O135 95.8(4) . .
O65 Mo9 O135 155.5(3) . .
O99 Mo9 O135 94.2(3) . .
O129 Mo9 O135 72.8(3) . .
O136 Mo9 O143 170.6(3) . .
O65 Mo9 O143 85.3(3) . .
O99 Mo9 O143 73.6(3) . .
O129 Mo9 O143 80.0(3) . .
O135 Mo9 O143 76.8(3) . .
O164 Mo10 O163 103.4(4) . 6_664
O164 Mo10 O166 101.5(4) . .
O163 Mo10 O166 94.7(3) 6_664 .
O164 Mo10 O147 104.2(4) . 6_664
O163 Mo10 O147 89.0(3) 6_664 6_664
O166 Mo10 O147 152.4(3) . 6_664
O164 Mo10 O154 96.7(3) . .
O163 Mo10 O154 155.7(3) 6_664 .
O166 Mo10 O154 94.5(3) . .
O147 Mo10 O154 72.8(3) 6_664 .
O164 Mo10 O165 169.9(3) . .
O163 Mo10 O165 85.7(3) 6_664 .
O166 Mo10 O165 73.0(3) . .
O147 Mo10 O165 80.1(3) 6_664 .
O154 Mo10 O165 75.6(3) . .
O146 Mo11 O163 104.3(4) . .
O146 Mo11 O166 99.4(4) . .
O163 Mo11 O166 91.9(3) . .
O146 Mo11 O148 101.9(4) . .
O163 Mo11 O148 87.2(3) . .
O166 Mo11 O148 158.2(3) . .
O146 Mo11 O158 102.0(3) . .
O163 Mo11 O158 153.4(3) . .
O166 Mo11 O158 88.1(3) . .
O148 Mo11 O158 83.2(3) . .
O146 Mo11 O165 167.7(3) . .
O163 Mo11 O165 85.6(3) . .
O166 Mo11 O165 72.6(3) . .
O148 Mo11 O165 85.6(3) . .
O158 Mo11 O165 69.0(3) . .
O133 Mo12 O130 105.0(3) . .
O133 Mo12 O140 98.5(4) . .
O130 Mo12 O140 92.5(3) . .
O133 Mo12 O152 100.0(4) . .
O130 Mo12 O152 86.3(3) . .
O140 Mo12 O152 161.1(3) . .
O133 Mo12 O131 102.1(3) . .
O130 Mo12 O131 152.6(3) . .
O140 Mo12 O131 87.8(3) . .
O152 Mo12 O131 84.7(3) . .
O133 Mo12 O125 167.3(3) . .
O130 Mo12 O125 85.2(3) . .
O140 Mo12 O125 73.1(3) . .
O152 Mo12 O125 88.1(3) . .
O131 Mo12 O125 68.7(3) . .
O124 Mo13 O126 102.5(4) . .
O124 Mo13 O143 102.8(4) . .
O126 Mo13 O143 99.7(3) . .
O124 Mo13 O125 104.1(4) . .
O126 Mo13 O125 98.7(3) . .
O143 Mo13 O125 143.1(3) . .
O124 Mo13 O131 101.1(4) . .
O126 Mo13 O131 156.4(3) . .
O143 Mo13 O131 75.7(3) . .
O125 Mo13 O131 74.6(3) . .
O124 Mo13 O135 176.2(4) . .
O126 Mo13 O135 73.8(3) . .
O143 Mo13 O135 77.1(3) . .
O125 Mo13 O135 77.7(3) . .
O131 Mo13 O135 82.6(3) . .
O116 Mo14 O68 103.7(4) . .
O116 Mo14 O112 99.5(4) . .
O68 Mo14 O112 87.7(4) . .
O116 Mo14 O77 103.0(4) . .
O68 Mo14 O77 87.1(4) . .
O112 Mo14 O77 157.5(4) . .
O116 Mo14 O113 98.8(4) . .
O68 Mo14 O113 157.5(3) . .
O112 Mo14 O113 88.7(3) . .
O77 Mo14 O113 87.8(3) . .
O116 Mo14 O115 167.2(4) . .
O68 Mo14 O115 87.0(3) . .
O112 Mo14 O115 73.6(3) . .
O77 Mo14 O115 84.3(3) . .
O113 Mo14 O115 70.7(3) . .
O23 Mo15 O26 104.2(4) . 7_645
O23 Mo15 O31 105.2(4) . .
O26 Mo15 O31 101.8(4) 7_645 .
O23 Mo15 O22 104.5(4) . .
O26 Mo15 O22 96.0(4) 7_645 .
O31 Mo15 O22 140.1(4) . .
O23 Mo15 O20 96.8(4) . .
O26 Mo15 O20 158.5(4) 7_645 .
O31 Mo15 O20 77.0(3) . .
O22 Mo15 O20 73.6(3) . .
O23 Mo15 O25 176.8(4) . .
O26 Mo15 O25 73.9(3) 7_645 .
O31 Mo15 O25 77.8(3) . .
O22 Mo15 O25 73.3(3) . .
O20 Mo15 O25 84.9(3) . .
O127 Mo16 O86 98.8(4) . .
O127 Mo16 O87 101.3(4) . .
O86 Mo16 O87 70.5(3) . .
O127 Mo16 O129 95.9(4) . .
O86 Mo16 O129 71.6(3) . .
O87 Mo16 O129 140.2(3) . .
O127 Mo16 O128 93.3(4) . .
O86 Mo16 O128 141.8(3) . .
O87 Mo16 O128 71.6(3) . .
O129 Mo16 O128 143.0(3) . .
O127 Mo16 O135 94.8(4) . .
O86 Mo16 O135 141.8(3) . .
O87 Mo16 O135 140.8(3) . .
O129 Mo16 O135 71.6(3) . .
O128 Mo16 O135 72.0(3) . .
O127 Mo16 O126 169.2(4) . .
O86 Mo16 O126 90.7(3) . .
O87 Mo16 O126 86.8(3) . .
O129 Mo16 O126 82.0(3) . .
O128 Mo16 O126 82.3(3) . .
O135 Mo16 O126 74.5(3) . .
O161 Mo17 O123 104.4(5) . .
O161 Mo17 O152 102.0(4) . .
O123 Mo17 O152 103.7(4) . .
O161 Mo17 O145 94.1(3) . .
O123 Mo17 O145 92.6(3) . .
O152 Mo17 O145 153.2(3) . .
O161 Mo17 O153 92.3(4) . .
O123 Mo17 O153 156.5(4) . .
O152 Mo17 O153 88.5(3) . .
O145 Mo17 O153 69.5(3) . .
O161 Mo17 O151 167.9(4) . .
O123 Mo17 O151 85.2(5) . .
O152 Mo17 O151 82.5(3) . .
O145 Mo17 O151 77.9(3) . .
O153 Mo17 O151 76.4(3) . .
O43 Mo18 O141 102.1(4) . 6_664
O43 Mo18 O121 103.0(5) . .
O141 Mo18 O121 104.6(4) 6_664 .
O43 Mo18 O144 94.1(4) . 6_664
O141 Mo18 O144 93.6(3) 6_664 6_664
O121 Mo18 O144 151.5(4) . 6_664
O43 Mo18 O145 93.4(4) . .
O141 Mo18 O145 154.8(4) 6_664 .
O121 Mo18 O145 90.8(4) . .
O144 Mo18 O145 65.3(3) 6_664 .
O43 Mo18 O142 170.9(4) . .
O141 Mo18 O142 83.3(4) 6_664 .
O121 Mo18 O142 82.4(4) . .
O144 Mo18 O142 78.1(3) 6_664 .
O145 Mo18 O142 79.1(3) . .
O62 Mo19 O34 103.2(4) . .
O62 Mo19 O90 103.2(4) . .
O34 Mo19 O90 97.0(4) . .
O62 Mo19 O39 104.4(4) . .
O34 Mo19 O39 88.6(3) . .
O90 Mo19 O39 149.8(4) . .
O62 Mo19 O64 95.0(4) . .
O34 Mo19 O64 156.4(3) . .
O90 Mo19 O64 93.2(3) . .
O39 Mo19 O64 72.3(3) . .
O62 Mo19 O63 168.0(4) . .
O34 Mo19 O63 88.6(3) . .
O90 Mo19 O63 72.9(3) . .
O39 Mo19 O63 77.6(3) . .
O64 Mo19 O63 74.2(3) . .
O58 Mo20 O122 103.9(5) . .
O58 Mo20 O132 102.8(4) . .
O122 Mo20 O132 104.1(4) . .
O58 Mo20 O105 93.6(4) . .
O122 Mo20 O105 90.8(4) . .
O132 Mo20 O105 154.2(3) . .
O58 Mo20 O109 95.0(4) . .
O122 Mo20 O109 153.3(4) . .
O132 Mo20 O109 89.6(3) . .
O105 Mo20 O109 69.0(3) . .
O58 Mo20 O57 172.3(4) . .
O122 Mo20 O57 82.1(4) . .
O132 Mo20 O57 80.1(3) . .
O105 Mo20 O57 81.3(3) . .
O109 Mo20 O57 77.8(3) . .
O8 Mo21 O10 102.9(4) . .
O8 Mo21 O11 101.1(4) . .
O10 Mo21 O11 105.0(4) . .
O8 Mo21 O6 97.5(4) . .
O10 Mo21 O6 89.4(4) . .
O11 Mo21 O6 153.1(4) . .
O8 Mo21 O7 94.8(4) . .
O10 Mo21 O7 153.3(4) . .
O11 Mo21 O7 90.7(3) . .
O6 Mo21 O7 68.4(3) . .
O8 Mo21 O55 172.6(4) . .
O10 Mo21 O55 83.1(4) . .
O11 Mo21 O55 81.3(4) . .
O6 Mo21 O55 78.0(4) . .
O7 Mo21 O55 78.1(3) . .
O59 Mo22 O104 103.4(4) . .
O59 Mo22 O111 102.8(4) . .
O104 Mo22 O111 96.3(3) . .
O59 Mo22 O109 104.4(4) . .
O104 Mo22 O109 89.1(3) . .
O111 Mo22 O109 150.2(3) . .
O59 Mo22 O108 95.8(4) . .
O104 Mo22 O108 156.0(3) . .
O111 Mo22 O108 93.4(3) . .
O109 Mo22 O108 72.0(3) . .
O59 Mo22 O110 169.2(4) . .
O104 Mo22 O110 86.8(3) . .
O111 Mo22 O110 71.9(3) . .
O109 Mo22 O110 79.2(3) . .
O108 Mo22 O110 75.4(3) . .
O84 Mo23 O134 102.2(4) . .
O84 Mo23 O83 103.2(4) . .
O134 Mo23 O83 105.8(4) . .
O84 Mo23 O87 98.4(4) . .
O134 Mo23 O87 93.9(4) . .
O83 Mo23 O87 146.7(4) . .
O84 Mo23 O86 93.5(4) . .
O134 Mo23 O86 157.0(4) . .
O83 Mo23 O86 86.5(4) . .
O87 Mo23 O86 67.0(3) . .
O84 Mo23 O85 171.7(4) . .
O134 Mo23 O85 82.9(4) . .
O83 Mo23 O85 81.4(4) . .
O87 Mo23 O85 74.5(3) . .
O86 Mo23 O85 79.8(3) . .
O117 Mo24 O72 102.8(4) . .
O117 Mo24 O112 103.7(4) . .
O72 Mo24 O112 99.3(4) . .
O117 Mo24 O100 104.0(4) . .
O72 Mo24 O100 87.2(4) . .
O112 Mo24 O100 149.4(4) . .
O117 Mo24 O108 96.0(4) . .
O72 Mo24 O108 155.2(3) . .
O112 Mo24 O108 91.6(3) . .
O100 Mo24 O108 72.5(3) . .
O117 Mo24 O115 169.0(4) . .
O72 Mo24 O115 88.0(3) . .
O112 Mo24 O115 72.4(3) . .
O100 Mo24 O115 77.9(3) . .
O108 Mo24 O115 74.1(3) . .
O24 Mo25 O12 103.6(4) . .
O24 Mo25 O21 101.9(4) . .
O12 Mo25 O21 97.2(4) . .
O24 Mo25 O7 102.6(4) . 7_645
O12 Mo25 O7 88.0(3) . 7_645
O21 Mo25 O7 153.0(4) . 7_645
O24 Mo25 O25 93.8(4) . .
O12 Mo25 O25 156.1(3) . .
O21 Mo25 O25 95.1(3) . .
O7 Mo25 O25 72.1(3) 7_645 .
O24 Mo25 O22 166.9(4) . .
O12 Mo25 O22 89.3(3) . .
O21 Mo25 O22 73.7(3) . .
O7 Mo25 O22 79.9(3) 7_645 .
O25 Mo25 O22 74.6(3) . .
O24 Mo25 K1 65.6(3) . .
O12 Mo25 K1 125.6(3) . .
O21 Mo25 K1 42.6(3) . .
O7 Mo25 K1 145.6(3) 7_645 .
O25 Mo25 K1 76.5(2) . .
O22 Mo25 K1 105.1(2) . .
O71 Mo26 O72 103.5(4) . .
O71 Mo26 O70 102.8(4) . .
O72 Mo26 O70 87.3(4) . .
O71 Mo26 O69 99.8(4) . .
O72 Mo26 O69 87.7(4) . .
O70 Mo26 O69 157.4(4) . .
O71 Mo26 O13 98.6(4) . .
O72 Mo26 O13 157.8(4) . .
O70 Mo26 O13 86.8(3) . .
O69 Mo26 O13 89.5(3) . .
O71 Mo26 O67 168.3(4) . .
O72 Mo26 O67 86.8(3) . .
O70 Mo26 O67 83.1(3) . .
O69 Mo26 O67 74.7(3) . .
O13 Mo26 O67 71.3(3) . .
O106 Mo27 O97 101.5(4) . .
O106 Mo27 O105 99.1(4) . .
O97 Mo27 O105 71.4(3) . .
O106 Mo27 O100 93.3(4) . .
O97 Mo27 O100 72.0(3) . .
O105 Mo27 O100 143.0(3) . .
O106 Mo27 O109 93.8(4) . .
O97 Mo27 O109 142.2(3) . .
O105 Mo27 O109 72.2(3) . .
O100 Mo27 O109 141.8(3) . .
O106 Mo27 O108 98.8(4) . .
O97 Mo27 O108 138.7(3) . .
O105 Mo27 O108 139.4(3) . .
O100 Mo27 O108 71.2(3) . .
O109 Mo27 O108 70.6(3) . .
O106 Mo27 O107 172.6(4) . .
O97 Mo27 O107 84.8(4) . .
O105 Mo27 O107 86.6(3) . .
O100 Mo27 O107 84.8(3) . .
O109 Mo27 O107 83.4(3) . .
O108 Mo27 O107 73.8(3) . .
O89 Mo28 O81 103.5(4) . .
O89 Mo28 O118 99.7(4) . .
O81 Mo28 O118 107.0(4) . .
O89 Mo28 O86 97.6(4) . .
O81 Mo28 O86 89.0(4) . .
O118 Mo28 O86 152.9(4) . .
O89 Mo28 O129 93.7(4) . .
O81 Mo28 O129 153.3(4) . .
O118 Mo28 O129 89.7(3) . .
O86 Mo28 O129 68.3(3) . .
O89 Mo28 O88 171.0(4) . .
O81 Mo28 O88 85.2(4) . .
O118 Mo28 O88 79.6(3) . .
O86 Mo28 O88 80.1(3) . .
O129 Mo28 O88 77.4(3) . .
O46 Mo29 O162 102.3(4) . .
O46 Mo29 O165 104.0(4) . .
O162 Mo29 O165 99.0(3) . .
O46 Mo29 O159 102.9(4) . .
O162 Mo29 O159 99.2(3) . .
O165 Mo29 O159 143.3(3) . .
O46 Mo29 O158 100.5(4) . .
O162 Mo29 O158 157.2(3) . .
O165 Mo29 O158 75.7(3) . .
O159 Mo29 O158 75.2(3) . .
O46 Mo29 O154 176.8(4) . .
O162 Mo29 O154 74.5(3) . .
O165 Mo29 O154 76.9(3) . .
O159 Mo29 O154 77.7(3) . .
O158 Mo29 O154 82.7(3) . .
O157 Mo30 O47 105.5(5) . .
O157 Mo30 O155 102.5(4) . .
O47 Mo30 O155 103.4(4) . .
O157 Mo30 O87 92.4(4) . .
O47 Mo30 O87 91.9(4) . .
O155 Mo30 O87 154.6(3) . .
O157 Mo30 O128 95.6(4) . .
O47 Mo30 O128 151.9(4) . .
O155 Mo30 O128 89.5(3) . .
O87 Mo30 O128 68.5(3) . .
O157 Mo30 O119 168.2(4) . .
O47 Mo30 O119 78.8(4) . .
O155 Mo30 O119 86.8(3) . .
O87 Mo30 O119 76.3(3) . .
O128 Mo30 O119 77.1(3) . .
O60 Mo31 O65 102.7(4) . .
O60 Mo31 O111 98.4(4) . .
O65 Mo31 O111 90.9(3) . .
O60 Mo31 O118 102.4(4) . .
O65 Mo31 O118 87.4(3) . .
O111 Mo31 O118 159.0(3) . .
O60 Mo31 O113 100.4(4) . .
O65 Mo31 O113 156.9(3) . .
O111 Mo31 O113 87.5(3) . .
O118 Mo31 O113 85.9(3) . .
O60 Mo31 O110 167.0(4) . .
O65 Mo31 O110 87.7(3) . .
O111 Mo31 O110 73.2(3) . .
O118 Mo31 O110 85.8(3) . .
O113 Mo31 O110 69.8(3) . .
O32 Mo32 O34 104.8(4) . 7_645
O32 Mo32 O21 100.5(4) . .
O34 Mo32 O21 89.9(4) 7_645 .
O32 Mo32 O33 101.5(4) . 7_645
O34 Mo32 O33 87.0(3) 7_645 7_645
O21 Mo32 O33 157.8(4) . 7_645
O32 Mo32 O20 95.9(4) . .
O34 Mo32 O20 159.1(4) 7_645 .
O21 Mo32 O20 88.6(4) . .
O33 Mo32 O20 86.5(4) 7_645 .
O32 Mo32 O22 165.2(4) . .
O34 Mo32 O22 89.2(3) 7_645 .
O21 Mo32 O22 74.3(3) . .
O33 Mo32 O22 83.7(3) 7_645 .
O20 Mo32 O22 70.4(4) . .
O14 Mo33 O12 103.6(4) . 7_645
O14 Mo33 O90 99.3(4) . .
O12 Mo33 O90 89.7(4) 7_645 .
O14 Mo33 O11 102.8(4) . .
O12 Mo33 O11 86.2(4) 7_645 .
O90 Mo33 O11 157.8(4) . .
O14 Mo33 O13 98.1(4) . .
O12 Mo33 O13 158.2(3) 7_645 .
O90 Mo33 O13 87.8(3) . .
O11 Mo33 O13 87.9(3) . .
O14 Mo33 O63 167.6(4) . .
O12 Mo33 O63 87.6(3) 7_645 .
O90 Mo33 O63 75.1(3) . .
O11 Mo33 O63 82.9(3) . .
O13 Mo33 O63 70.9(3) . .
O91 Mo34 O6 101.4(4) . .
O91 Mo34 O28 95.9(4) . .
O6 Mo34 O28 141.2(3) . .
O91 Mo34 O4 99.4(4) . .
O6 Mo34 O4 71.8(4) . .
O28 Mo34 O4 71.3(4) . .
O91 Mo34 O7 93.5(4) . .
O6 Mo34 O7 71.1(3) . .
O28 Mo34 O7 142.4(3) . .
O4 Mo34 O7 142.3(3) . .
O91 Mo34 O25 98.6(4) . 7_645
O6 Mo34 O25 138.1(3) . 7_645
O28 Mo34 O25 71.4(3) . 7_645
O4 Mo34 O25 139.9(4) . 7_645
O7 Mo34 O25 71.2(3) . 7_645
O91 Mo34 O26 172.7(4) . .
O6 Mo34 O26 84.3(3) . .
O28 Mo34 O26 82.2(3) . .
O4 Mo34 O26 86.7(4) . .
O7 Mo34 O26 83.9(3) . .
O25 Mo34 O26 74.1(3) 7_645 .
O37 Mo35 O38 104.4(5) . .
O37 Mo35 O33 102.6(4) . .
O38 Mo35 O33 103.7(4) . .
O37 Mo35 O40 98.4(4) . .
O38 Mo35 O40 92.4(4) . .
O33 Mo35 O40 149.3(4) . .
O37 Mo35 O39 93.9(4) . .
O38 Mo35 O39 155.4(4) . .
O33 Mo35 O39 87.7(3) . .
O40 Mo35 O39 68.6(3) . .
O37 Mo35 O61 172.0(4) . .
O38 Mo35 O61 82.3(5) . .
O33 Mo35 O61 79.6(4) . .
O40 Mo35 O61 76.8(4) . .
O39 Mo35 O61 78.4(3) . .
O30 Mo36 O1 102.6(5) . .
O30 Mo36 O52 100.7(4) . .
O1 Mo36 O52 105.7(5) . .
O30 Mo36 O4 94.7(4) . 6_664
O1 Mo36 O4 91.1(4) . 6_664
O52 Mo36 O4 154.0(4) . 6_664
O30 Mo36 O28 94.7(4) . 6_664
O1 Mo36 O28 154.2(5) . 6_664
O52 Mo36 O28 89.5(4) . 6_664
O4 Mo36 O28 68.2(3) 6_664 6_664
O30 Mo36 O53 171.4(4) . .
O1 Mo36 O53 84.6(5) . .
O52 Mo36 O53 81.6(4) . .
O4 Mo36 O53 80.4(4) 6_664 .
O28 Mo36 O53 77.0(4) 6_664 .
O51 Mo37 O17 101.8(5) . .
O51 Mo37 O15 101.1(4) . .
O17 Mo37 O15 89.4(3) . .
O51 Mo37 O19 99.5(4) . 6_564
O17 Mo37 O19 90.4(3) . 6_564
O15 Mo37 O19 159.0(3) . 6_564
O51 Mo37 O52 103.2(5) . 7_645
O17 Mo37 O52 154.9(4) . 7_645
O15 Mo37 O52 87.8(4) . 7_645
O19 Mo37 O52 83.5(4) 6_564 7_645
O51 Mo37 O18 174.1(4) . .
O17 Mo37 O18 72.3(4) . .
O15 Mo37 O18 79.7(2) . .
O19 Mo37 O18 80.3(3) 6_564 .
O52 Mo37 O18 82.7(3) 7_645 .
O76 Mo38 O75 102.9(5) . .
O76 Mo38 O77 100.7(4) . .
O75 Mo38 O77 106.6(4) . .
O76 Mo38 O73 97.5(4) . .
O75 Mo38 O73 88.1(4) . .
O77 Mo38 O73 153.1(4) . .
O76 Mo38 O66 94.1(4) . .
O75 Mo38 O66 153.0(4) . .
O77 Mo38 O66 90.3(4) . .
O73 Mo38 O66 68.8(3) . .
O76 Mo38 O74 172.1(5) . .
O75 Mo38 O74 84.7(5) . .
O77 Mo38 O74 78.7(4) . .
O73 Mo38 O74 80.5(4) . .
O66 Mo38 O74 78.1(4) . .
O96 Mo39 O98 102.0(5) . .
O96 Mo39 O70 99.9(4) . .
O98 Mo39 O70 105.9(4) . .
O96 Mo39 O97 98.9(4) . .
O98 Mo39 O97 90.0(4) . .
O70 Mo39 O97 152.2(4) . .
O96 Mo39 O100 92.9(4) . .
O98 Mo39 O100 155.6(4) . .
O70 Mo39 O100 90.2(3) . .
O97 Mo39 O100 68.6(3) . .
O96 Mo39 O95 171.0(4) . .
O98 Mo39 O95 87.0(5) . .
O70 Mo39 O95 77.7(4) . .
O97 Mo39 O95 80.5(4) . .
O100 Mo39 O95 78.5(4) . .
O175 Mo40 O69 102.8(4) . .
O175 Mo40 O68 103.1(4) . .
O69 Mo40 O68 99.4(4) . .
O175 Mo40 O66 104.8(4) . .
O69 Mo40 O66 149.4(4) . .
O68 Mo40 O66 87.2(4) . .
O175 Mo40 O64 96.2(4) . .
O69 Mo40 O64 91.6(4) . .
O68 Mo40 O64 155.0(3) . .
O66 Mo40 O64 72.4(3) . .
O175 Mo40 O67 168.8(4) . .
O69 Mo40 O67 73.4(3) . .
O68 Mo40 O67 88.0(3) . .
O66 Mo40 O67 77.0(3) . .
O64 Mo40 O67 73.7(3) . .
O93 Mo41 O73 98.4(4) . .
O93 Mo41 O39 92.5(4) . .
O73 Mo41 O39 143.8(4) . .
O93 Mo41 O40 103.7(4) . .
O73 Mo41 O40 71.9(4) . .
O39 Mo41 O40 72.0(3) . .
O93 Mo41 O66 92.7(4) . .
O73 Mo41 O66 72.1(4) . .
O39 Mo41 O66 142.0(4) . .
O40 Mo41 O66 142.1(4) . .
O93 Mo41 O64 96.8(4) . .
O73 Mo41 O64 140.4(3) . .
O39 Mo41 O64 71.2(3) . .
O40 Mo41 O64 138.3(4) . .
O66 Mo41 O64 70.8(3) . .
O93 Mo41 O92 170.8(4) . .
O73 Mo41 O92 88.6(4) . .
O39 Mo41 O92 85.3(3) . .
O40 Mo41 O92 84.2(4) . .
O66 Mo41 O92 83.6(3) . .
O64 Mo41 O92 74.0(3) . .
O27 Mo42 O50 102.5(5) . .
O27 Mo42 O19 104.0(4) . .
O50 Mo42 O19 99.5(4) . .
O27 Mo42 O28 102.7(4) . 7_645
O50 Mo42 O28 150.4(4) . 7_645
O19 Mo42 O28 89.2(4) . 7_645
O27 Mo42 O25 95.3(4) . .
O50 Mo42 O25 91.4(4) . .
O19 Mo42 O25 155.1(3) . .
O28 Mo42 O25 71.0(3) 7_645 .
O27 Mo42 O31 169.1(4) . .
O50 Mo42 O31 74.0(4) . .
O19 Mo42 O31 86.8(3) . .
O28 Mo42 O31 78.4(3) 7_645 .
O25 Mo42 O31 74.7(3) . .
O27 Mo42 K1 68.3(4) . .
O50 Mo42 K1 37.8(3) . .
O19 Mo42 K1 122.4(3) . .
O28 Mo42 K1 148.2(3) 7_645 .
O25 Mo42 K1 79.3(2) . .
O31 Mo42 K1 104.9(2) . .
O56 Mo43 O92 103.5(5) . .
O56 Mo43 O67 105.4(4) . .
O92 Mo43 O67 97.7(4) . .
O56 Mo43 O63 105.3(4) . .
O92 Mo43 O63 96.7(4) . .
O67 Mo43 O63 141.8(4) . .
O56 Mo43 O13 98.0(4) . .
O92 Mo43 O13 158.5(4) . .
O67 Mo43 O13 77.5(3) . .
O63 Mo43 O13 76.3(3) . .
O56 Mo43 O64 177.0(4) . .
O92 Mo43 O64 73.5(3) . .
O67 Mo43 O64 75.3(3) . .
O63 Mo43 O64 75.2(3) . .
O13 Mo43 O64 85.1(3) . .
M44 Mo44 O29 170(3) . .
M44 Mo44 O82 72(3) . .
O29 Mo44 O82 104.7(6) . .
M44 Mo44 O79 90(3) . .
O29 Mo44 O79 99.7(5) . .
O82 Mo44 O79 98.5(5) . .
M44 Mo44 O83 72(3) . .
O29 Mo44 O83 98.8(5) . .
O82 Mo44 O83 94.6(4) . .
O79 Mo44 O83 153.8(4) . .
M44 Mo44 O81 93(3) . .
O29 Mo44 O81 90.4(5) . .
O82 Mo44 O81 164.7(5) . .
O79 Mo44 O81 80.6(4) . .
O83 Mo44 O81 80.8(3) . .
M44 Mo44 O36 18(3) . .
O29 Mo44 O36 167.3(5) . .
O82 Mo44 O36 87.7(5) . .
O79 Mo44 O36 80.6(4) . .
O83 Mo44 O36 77.3(4) . .
O81 Mo44 O36 77.1(4) . .
O114 Mo45 O107 103.9(4) . .
O114 Mo45 O115 105.5(4) . .
O107 Mo45 O115 98.0(4) . .
O114 Mo45 O110 105.6(4) . .
O107 Mo45 O110 96.7(3) . .
O115 Mo45 O110 141.0(3) . .
O114 Mo45 O113 98.8(4) . .
O107 Mo45 O113 157.3(4) . .
O115 Mo45 O113 77.0(3) . .
O110 Mo45 O113 75.6(3) . .
O114 Mo45 O108 176.9(4) . .
O107 Mo45 O108 73.0(3) . .
O115 Mo45 O108 74.6(3) . .
O110 Mo45 O108 75.6(3) . .
O113 Mo45 O108 84.3(3) . .
M46 Mo46 O42 77.1(17) . .
M46 Mo46 O102 176.5(19) . .
O42 Mo46 O102 102.4(6) . .
M46 Mo46 O101 83.1(17) . .
O42 Mo46 O101 106.3(4) . .
O102 Mo46 O101 100.3(6) . .
M46 Mo46 O105 81.2(17) . .
O42 Mo46 O105 92.9(4) . .
O102 Mo46 O105 95.4(5) . .
O101 Mo46 O105 151.7(5) . .
M46 Mo46 O97 86.9(17) . .
O42 Mo46 O97 156.5(4) . .
O102 Mo46 O97 92.5(5) . .
O101 Mo46 O97 88.4(4) . .
O105 Mo46 O97 67.4(3) . .
M46 Mo46 O103 7.3(18) . .
O42 Mo46 O103 84.4(5) . .
O102 Mo46 O103 172.4(5) . .
O101 Mo46 O103 80.7(5) . .
O105 Mo46 O103 80.7(4) . .
O97 Mo46 O103 79.9(4) . .
O54 Mo48 O15 104.7(4) . .
O54 Mo48 O16 100.0(5) . .
O15 Mo48 O16 92.2(4) . .
O54 Mo48 O20 101.2(5) . .
O15 Mo48 O20 153.8(4) . .
O16 Mo48 O20 87.2(4) . .
O54 Mo48 O50 90.2(5) . .
O15 Mo48 O50 90.7(4) . .
O16 Mo48 O50 168.3(4) . .
O20 Mo48 O50 85.2(4) . .
O54 Mo48 O31 160.5(5) . .
O15 Mo48 O31 84.1(3) . .
O16 Mo48 O31 96.9(4) . .
O20 Mo48 O31 70.0(3) . .
O50 Mo48 O31 72.1(3) . .
O48 Mo49 O94 101.4(10) . .
O48 Mo49 O80 103.5(7) . .
O94 Mo49 O80 105.7(6) . .
O48 Mo49 O40 95.0(6) . .
O94 Mo49 O40 93.8(5) . .
O80 Mo49 O40 149.5(5) . .
O48 Mo49 O73 94.1(7) . .
O94 Mo49 O73 157.5(7) . .
O80 Mo49 O73 86.1(5) . .
O40 Mo49 O73 68.4(3) . .
O48 Mo49 O49 171.6(7) . .
O94 Mo49 O49 83.1(10) . .
O80 Mo49 O49 81.8(7) . .
O40 Mo49 O49 77.6(5) . .
O73 Mo49 O49 79.7(5) . .
M50 Mo50 O2 86.9(11) . .
M50 Mo50 O3 167.3(12) . .
O2 Mo50 O3 102.1(6) . .
M50 Mo50 O35 70.9(11) . .
O2 Mo50 O35 104.8(6) . .
O3 Mo50 O35 97.9(6) . .
M50 Mo50 O4 94.1(11) . .
O2 Mo50 O4 94.4(5) . .
O3 Mo50 O4 94.0(5) . .
O35 Mo50 O4 154.6(5) . .
M50 Mo50 O6 82.4(10) . .
O2 Mo50 O6 159.5(5) . .
O3 Mo50 O6 91.5(5) . .
O35 Mo50 O6 88.2(4) . .
O4 Mo50 O6 69.1(4) . .
M50 Mo50 O5 13.6(10) . .
O2 Mo50 O5 86.1(6) . .
O3 Mo50 O5 170.6(6) . .
O35 Mo50 O5 84.2(6) . .
O4 Mo50 O5 80.7(5) . .
O6 Mo50 O5 79.4(5) . .
M51 Mo51 O41 80.3(12) . .
M51 Mo51 O9 169.1(10) . .
O41 Mo51 O9 106.4(10) . .
M51 Mo51 O79 88.0(8) . .
O41 Mo51 O79 97.9(5) . .
O9 Mo51 O79 99.3(7) . .
M51 Mo51 O80 75.3(9) . .
O41 Mo51 O80 96.9(6) . .
O9 Mo51 O80 95.2(8) . .
O79 Mo51 O80 155.3(6) . .
M51 Mo51 O75 80.3(8) . .
O41 Mo51 O75 160.5(9) . .
O9 Mo51 O75 93.1(7) . .
O79 Mo51 O75 79.2(4) . .
O80 Mo51 O75 80.3(4) . .
M51 Mo51 O78 6.8(8) . .
O41 Mo51 O78 84.5(9) . .
O9 Mo51 O78 168.5(7) . .
O79 Mo51 O78 82.1(5) . .
O80 Mo51 O78 79.8(6) . .
O75 Mo51 O78 76.0(5) . .
O181 Mo52 M52 137(2) . .
O181 Mo52 O171 63(2) . .
M52 Mo52 O171 82.5(9) . .
O181 Mo52 O177 52(2) . .
M52 Mo52 O177 170.9(8) . .
O171 Mo52 O177 105.0(11) . .
O181 Mo52 O170 75(2) . .
M52 Mo52 O170 85.2(7) . .
O171 Mo52 O170 97.4(8) . .
O177 Mo52 O170 98.7(10) . .
O181 Mo52 O101 133(2) . .
M52 Mo52 O101 71.6(4) . .
O171 Mo52 O101 94.2(7) . .
O177 Mo52 O101 102.3(8) . .
O170 Mo52 O101 152.4(7) . .
O181 Mo52 O180 142(2) . .
M52 Mo52 O180 6.4(5) . .
O171 Mo52 O180 88.9(9) . .
O177 Mo52 O180 165.1(9) . .
O170 Mo52 O180 84.3(7) . .
O101 Mo52 O180 71.0(6) . .
O181 Mo52 O98 133(2) . .
M52 Mo52 O98 78.4(4) . .
O171 Mo52 O98 160.9(9) . .
O177 Mo52 O98 94.0(8) . .
O170 Mo52 O98 81.0(6) . .
O101 Mo52 O98 79.9(4) . .
O180 Mo52 O98 71.9(5) . .
O181 Mo52 O173 102(2) . .
M52 Mo52 O173 41.3(7) . .
O171 Mo52 O173 41.3(10) . .
O177 Mo52 O173 145.5(10) . .
O170 Mo52 O173 94.1(9) . .
O101 Mo52 O173 78.5(8) . .
O180 Mo52 O173 47.8(8) . .
O98 Mo52 O173 119.6(8) . .
O181 Mo52 O172 106(2) . .
M52 Mo52 O172 49.2(6) . .
O171 Mo52 O172 95.4(8) . .
O177 Mo52 O172 133.3(9) . .
O170 Mo52 O172 36.4(8) . .
O101 Mo52 O172 117.7(7) . .
O180 Mo52 O172 48.0(6) . .
O98 Mo52 O172 72.0(6) . .
O173 Mo52 O172 70.1(9) . .
O179 M4 O167 35(2) . .
O179 M4 Mo4 134(2) . .
O167 M4 Mo4 99.0(9) . .
O179 M4 O174 70(2) . .
O167 M4 O174 104.0(13) . .
Mo4 M4 O174 151.1(9) . .
O179 M4 O170 100(2) . .
O167 M4 O170 99.9(10) . .
Mo4 M4 O170 89.8(7) . .
O174 M4 O170 103.1(11) . .
O179 M4 O10 157(2) . .
O167 M4 O10 166.7(9) . .
Mo4 M4 O10 68.1(3) . .
O174 M4 O10 87.5(9) . .
O170 M4 O10 83.5(6) . .
O179 M4 O35 108(2) . .
O167 M4 O35 95.2(9) . .
Mo4 M4 O35 59.5(4) . .
O174 M4 O35 100.7(9) . .
O170 M4 O35 147.7(7) . .
O10 M4 O35 76.0(4) . .
O179 M4 O178 123(2) . .
O167 M4 O178 88.3(11) . .
Mo4 M4 O178 14.9(6) . .
O174 M4 O178 165.7(11) . .
O170 M4 O178 81.4(9) . .
O10 M4 O178 79.5(7) . .
O35 M4 O178 70.6(7) . .
O179 M4 O172 123(2) . .
O167 M4 O172 102.0(10) . .
Mo4 M4 O172 52.5(6) . .
O174 M4 O172 136.1(10) . .
O170 M4 O172 37.4(8) . .
O10 M4 O172 72.9(6) . .
O35 M4 O172 111.5(7) . .
O178 M4 O172 44.8(8) . .
Mo44 M44 O82 87(3) . .
Mo44 M44 O36 156(4) . .
O82 M44 O36 114.9(17) . .
Mo44 M44 O83 89(3) . .
O82 M44 O83 101.2(15) . .
O36 M44 O83 96.4(12) . .
Mo44 M44 O79 71(2) . .
O82 M44 O79 97.2(13) . .
O36 M44 O79 94.4(14) . .
O83 M44 O79 152.4(16) . .
Mo44 M44 O29 7(2) . .
O82 M44 O29 84.2(13) . .
O36 M44 O29 160.5(17) . .
O83 M44 O29 82.9(11) . .
O79 M44 O29 78.6(9) . .
Mo44 M44 O81 71(3) . .
O82 M44 O81 157.9(16) . .
O36 M44 O81 86.7(12) . .
O83 M44 O81 79.7(10) . .
O79 M44 O81 75.6(9) . .
O29 M44 O81 74.0(9) . .
Mo46 M46 O103 169(3) . .
Mo46 M46 O42 75.7(19) . .
O103 M46 O42 116(2) . .
Mo46 M46 O101 71.9(19) . .
O103 M46 O101 104.1(15) . .
O42 M46 O101 102.5(14) . .
Mo46 M46 O105 76.2(18) . .
O103 M46 O105 102.7(15) . .
O42 M46 O105 91.4(12) . .
O101 M46 O105 141(2) . .
Mo46 M46 O97 71.9(18) . .
O103 M46 O97 97.4(13) . .
O42 M46 O97 143(2) . .
O101 M46 O97 83.4(11) . .
O105 M46 O97 64.8(8) . .
Mo50 M50 O35 91.6(12) . .
Mo50 M50 O2 74.7(11) . .
O35 M50 O2 106.6(6) . .
Mo50 M50 O5 162.2(13) . .
O35 M50 O5 105.7(7) . .
O2 M50 O5 103.4(7) . .
Mo50 M50 O6 82.7(10) . .
O35 M50 O6 90.9(5) . .
O2 M50 O6 151.5(5) . .
O5 M50 O6 92.8(6) . .
Mo50 M50 O4 70.9(10) . .
O35 M50 O4 153.0(6) . .
O2 M50 O4 88.9(5) . .
O5 M50 O4 91.4(6) . .
O6 M50 O4 67.1(4) . .
Mo50 M50 O3 9.7(9) . .
O35 M50 O3 83.1(6) . .
O2 M50 O3 81.7(6) . .
O5 M50 O3 167.6(7) . .
O6 M50 O3 78.1(4) . .
O4 M50 O3 77.3(4) . .
Mo51 M51 O78 170.1(12) . .
Mo51 M51 O41 75.6(12) . .
O78 M51 O41 110.4(11) . .
Mo51 M51 O80 83.0(9) . .
O78 M51 O80 103.6(8) . .
O41 M51 O80 97.7(7) . .
Mo51 M51 O79 70.8(8) . .
O78 M51 O79 100.6(7) . .
O41 M51 O79 92.9(7) . .
O80 M51 O79 148.2(7) . .
Mo51 M51 O75 81.0(8) . .
O78 M51 O75 92.5(8) . .
O41 M51 O75 156.5(10) . .
O80 M51 O75 81.4(5) . .
O79 M51 O75 77.1(5) . .
Mo51 M51 O9 7.7(7) . .
O78 M51 O9 168.9(9) . .
O41 M51 O9 80.5(10) . .
O80 M51 O9 76.3(7) . .
O79 M51 O9 76.1(6) . .
O75 M51 O9 76.5(6) . .
O180 M52 Mo52 165.1(12) . .
O180 M52 O173 83.7(14) . .
Mo52 M52 O173 111.3(11) . .
O180 M52 O172 74.3(11) . .
Mo52 M52 O172 102.6(8) . .
O173 M52 O172 101.1(12) . .
O180 M52 O171 133.9(13) . .
Mo52 M52 O171 61.0(8) . .
O173 M52 O171 50.3(12) . .
O172 M52 O171 108.0(9) . .
O180 M52 O101 102.9(12) . .
Mo52 M52 O101 74.7(5) . .
O173 M52 O101 98.5(11) . .
O172 M52 O101 159.6(8) . .
O171 M52 O101 88.6(6) . .
O180 M52 O181 168.3(15) . .
Mo52 M52 O181 20.0(11) . .
O173 M52 O181 95.6(15) . .
O172 M52 O181 94.5(13) . .
O171 M52 O181 45.9(12) . .
O101 M52 O181 88.8(12) . .
O180 M52 O176 15.1(16) . .
Mo52 M52 O176 152.8(11) . .
O173 M52 O176 92.7(15) . .
O172 M52 O176 84.2(13) . .
O171 M52 O176 142.2(13) . .
O101 M52 O176 89.7(12) . .
O181 M52 O176 171.7(15) . .
O180 M52 O170 114.3(11) . .
Mo52 M52 O170 62.7(6) . .
O173 M52 O170 109.6(11) . .
O172 M52 O170 40.3(8) . .
O171 M52 O170 83.5(8) . .
O101 M52 O170 135.0(7) . .
O181 M52 O170 54.9(12) . .
O176 M52 O170 122.2(12) . .
O180 M52 O98 93.8(11) . .
Mo52 M52 O98 71.3(3) . .
O173 M52 O98 175.8(11) . .
O172 M52 O98 81.3(7) . .
O171 M52 O98 132.3(8) . .
O101 M52 O98 78.8(4) . .
O181 M52 O98 87.7(11) . .
O176 M52 O98 84.1(11) . .
O170 M52 O98 74.5(6) . .
O211 Ce1 O47 97.2(5) . .
O211 Ce1 O137 136.4(5) . .
O47 Ce1 O137 67.2(3) . .
O211 Ce1 O209 79.2(6) . .
O47 Ce1 O209 137.9(4) . .
O137 Ce1 O209 139.9(4) . .
O211 Ce1 O212 133.4(4) . .
O47 Ce1 O212 78.2(4) . .
O137 Ce1 O212 84.9(3) . .
O209 Ce1 O212 75.0(4) . .
O211 Ce1 O141 135.8(4) . .
O47 Ce1 O141 125.8(3) . .
O137 Ce1 O141 65.7(3) . .
O209 Ce1 O141 75.2(4) . .
O212 Ce1 O141 72.5(3) . .
O211 Ce1 O210 70.1(4) . .
O47 Ce1 O210 143.9(4) . .
O137 Ce1 O210 98.2(4) . .
O209 Ce1 O210 74.6(5) . .
O212 Ce1 O210 135.4(4) . .
O141 Ce1 O210 68.6(3) . .
O211 Ce1 O203 67.2(6) . .
O47 Ce1 O203 73.4(5) . .
O137 Ce1 O203 69.4(5) . .
O209 Ce1 O203 137.7(5) . .
O212 Ce1 O203 147.2(4) . .
O141 Ce1 O203 112.0(6) . .
O210 Ce1 O203 70.5(6) . .
O211 Ce1 O134 67.1(4) . .
O47 Ce1 O134 65.8(3) . .
O137 Ce1 O134 129.6(3) . .
O209 Ce1 O134 74.6(3) . .
O212 Ce1 O134 69.0(3) . .
O141 Ce1 O134 135.8(3) . .
O210 Ce1 O134 130.8(4) . .
O203 Ce1 O134 112.1(6) . .
O122 Ce2 O123 68.8(3) . .
O122 Ce2 O121 125.6(3) . .
O123 Ce2 O121 67.3(3) . .
O122 Ce2 O208 103.9(4) . .
O123 Ce2 O208 140.1(4) . .
O121 Ce2 O208 130.4(4) . .
O122 Ce2 O205 138.3(4) . .
O123 Ce2 O205 136.0(3) . .
O121 Ce2 O205 69.2(3) . .
O208 Ce2 O205 76.2(5) . .
O122 Ce2 O213 70.7(5) . .
O123 Ce2 O213 78.9(6) . .
O121 Ce2 O213 70.7(5) . .
O208 Ce2 O213 137.6(6) . .
O205 Ce2 O213 81.6(6) . .
O122 Ce2 O207 71.4(4) . .
O123 Ce2 O207 69.3(3) . .
O121 Ce2 O207 118.7(4) . .
O208 Ce2 O207 71.3(4) . .
O205 Ce2 O207 141.3(4) . .
O213 Ce2 O207 137.1(6) . .
O122 Ce2 O206 140.6(4) . .
O123 Ce2 O206 89.9(4) . .
O121 Ce2 O206 68.7(3) . .
O208 Ce2 O206 71.2(4) . .
O205 Ce2 O206 79.9(4) . .
O213 Ce2 O206 139.1(5) . .
O207 Ce2 O206 70.2(4) . .
O122 Ce2 O42 65.6(3) . .
O123 Ce2 O42 132.0(3) . .
O121 Ce2 O42 132.9(3) . .
O208 Ce2 O42 67.3(4) . .
O205 Ce2 O42 76.9(3) . .
O213 Ce2 O42 72.9(6) . .
O207 Ce2 O42 108.3(4) . .
O206 Ce2 O42 136.0(4) . .
O218 Ce3' Ce3 144.4(13) . .
O218 Ce3' O38 112.3(13) . .
Ce3 Ce3' O38 77.8(3) . .
O218 Ce3' O217 110.5(14) . .
Ce3 Ce3' O217 72.5(7) . .
O38 Ce3' O217 136.3(7) . .
O218 Ce3' O216 146.0(14) . .
Ce3 Ce3' O216 69.4(6) . .
O38 Ce3' O216 70.3(6) . .
O217 Ce3' O216 69.5(8) . .
O218 Ce3' O94 73.3(13) . .
Ce3 Ce3' O94 139.5(5) . .
O38 Ce3' O94 70.8(4) . .
O217 Ce3' O94 114.9(7) . .
O216 Ce3' O94 76.2(8) . .
O218 Ce3' O2 85.0(12) . 6_664
Ce3 Ce3' O2 62.2(3) . 6_664
O38 Ce3' O2 121.9(4) . 6_664
O217 Ce3' O2 69.9(6) . 6_664
O216 Ce3' O2 123.7(7) . 6_664
O94 Ce3' O2 158.1(5) . 6_664
O218 Ce3' O204 87.4(12) . .
Ce3 Ce3' O204 66.4(3) . .
O38 Ce3' O204 63.1(3) . .
O217 Ce3' O204 127.6(6) . .
O216 Ce3' O204 120.5(6) . .
O94 Ce3' O204 117.5(5) . .
O2 Ce3' O204 63.0(4) 6_664 .
Ce3' Ce3 O2 82.1(3) . 6_664
Ce3' Ce3 O218 13.7(5) . .
O2 Ce3 O218 69.8(5) 6_664 .
Ce3' Ce3 O217 70.5(7) . .
O2 Ce3 O217 74.3(6) 6_664 .
O218 Ce3 O217 73.6(8) . .
Ce3' Ce3 O1 145.4(3) . .
O2 Ce3 O1 69.1(3) 6_664 .
O218 Ce3 O1 131.9(5) . .
O217 Ce3 O1 116.9(7) . .
Ce3' Ce3 O214 137.0(6) . .
O2 Ce3 O214 95.2(7) 6_664 .
O218 Ce3 O214 140.9(8) . .
O217 Ce3 O214 67.5(9) . .
O1 Ce3 O214 66.8(6) . .
Ce3' Ce3 O216 74.8(7) . .
O2 Ce3 O216 142.5(6) 6_664 .
O218 Ce3 O216 88.4(8) . .
O217 Ce3 O216 70.4(7) . .
O1 Ce3 O216 139.7(7) . .
O214 Ce3 O216 82.7(8) . .
Ce3' Ce3 O296 129.9(6) . .
O2 Ce3 O296 141.8(6) 6_664 .
O218 Ce3 O296 138.1(7) . .
O217 Ce3 O296 130.6(8) . .
O1 Ce3 O296 73.3(6) . .
O214 Ce3 O296 75.2(9) . .
O216 Ce3 O296 73.9(8) . .
Ce3' Ce3 O204 79.0(3) . .
O2 Ce3 O204 69.7(4) 6_664 .
O218 Ce3 O204 69.7(6) . .
O217 Ce3 O204 135.3(7) . .
O1 Ce3 O204 73.4(4) . .
O214 Ce3 O204 140.2(5) . .
O216 Ce3 O204 131.7(6) . .
O296 Ce3 O204 94.0(6) . .
Ce3' Ce3 O38 65.1(3) . .
O2 Ce3 O38 126.4(4) 6_664 .
O218 Ce3 O38 70.7(5) . .
O217 Ce3 O38 125.5(6) . .
O1 Ce3 O38 117.6(4) . .
O214 Ce3 O38 137.7(8) . .
O216 Ce3 O38 68.8(6) . .
O296 Ce3 O38 67.4(6) . .
O204 Ce3 O38 63.5(3) . .
O299 Ce4 O264 71.4(14) . .
O299 Ce4 O202 67.6(14) . .
O264 Ce4 O202 126.3(15) . .
O299 Ce4 O220 124.3(11) . .
O264 Ce4 O220 137.9(11) . .
O202 Ce4 O220 57.3(11) . .
O299 Ce4 O292 78.1(13) . .
O264 Ce4 O292 68.7(13) . .
O202 Ce4 O292 70.2(13) . .
O220 Ce4 O292 76.6(9) . .
O299 Ce4 O301 131.7(13) . .
O264 Ce4 O301 67.0(14) . .
O202 Ce4 O301 121.7(13) . .
O220 Ce4 O301 77.2(10) . .
O292 Ce4 O301 65.0(12) . .
O299 Ce4 Ce4 100.0(10) . 6_664
O264 Ce4 Ce4 108.3(10) . 6_664
O202 Ce4 Ce4 111.5(10) . 6_664
O220 Ce4 Ce4 106.6(5) . 6_664
O292 Ce4 Ce4 176.8(8) . 6_664
O301 Ce4 Ce4 115.3(9) . 6_664
O281 K1 O219 103.6(13) . .
O281 K1 O62 77.7(12) . .
O219 K1 O62 150.4(4) . .
O281 K1 O50 138.0(12) . .
O219 K1 O50 72.8(4) . .
O62 K1 O50 126.0(4) . .
O281 K1 O175 64.3(12) . .
O219 K1 O175 82.1(4) . .
O62 K1 O175 71.8(3) . .
O50 K1 O175 149.5(4) . .
O281 K1 O21 88.1(12) . .
O219 K1 O21 141.6(4) . .
O62 K1 O21 67.4(3) . .
O50 K1 O21 74.3(3) . .
O175 K1 O21 134.7(3) . .
O281 K1 O93 125.4(12) . .
O219 K1 O93 89.3(4) . .
O62 K1 O93 67.6(3) . .
O50 K1 O93 96.6(4) . .
O175 K1 O93 65.5(3) . .
O21 K1 O93 113.7(3) . .
O281 K1 Mo42 115.1(12) . .
O219 K1 Mo42 68.9(4) . .
O62 K1 Mo42 138.0(3) . .
O50 K1 Mo42 23.5(2) . .
O175 K1 Mo42 150.2(3) . .
O21 K1 Mo42 73.03(19) . .
O93 K1 Mo42 119.1(3) . .
O281 K1 Mo25 78.1(12) . .
O219 K1 Mo25 121.5(4) . .
O62 K1 Mo25 87.9(2) . .
O50 K1 Mo25 69.9(2) . .
O175 K1 Mo25 140.0(3) . .
O21 K1 Mo25 24.99(18) . .
O93 K1 Mo25 137.8(3) . .
Mo42 K1 Mo25 58.93(8) . .
Mo36 O1 Ce3 152.5(6) . .
Mo50 O2 M50 18.38(18) . .
Mo50 O2 Ce3 162.9(6) . 6_664
M50 O2 Ce3 154.0(7) . 6_664
Mo50 O2 Ce3' 156.5(6) . 6_664
M50 O2 Ce3' 140.6(6) . 6_664
Ce3 O2 Ce3' 35.67(19) 6_664 6_664
Mo50 O3 M50 2.9(3) . .
Mo50 O4 Mo34 109.8(4) . .
Mo50 O4 Mo36 138.7(5) . 6_664
Mo34 O4 Mo36 110.8(4) . 6_664
Mo50 O4 M50 14.97(15) . .
Mo34 O4 M50 109.3(4) . .
Mo36 O4 M50 133.8(5) 6_664 .
M50 O5 Mo50 4.2(3) . .
Mo34 O6 Mo21 111.3(4) . .
Mo34 O6 M50 111.4(4) . .
Mo21 O6 M50 132.9(5) . .
Mo34 O6 Mo50 107.4(4) . .
Mo21 O6 Mo50 141.0(5) . .
M50 O6 Mo50 14.98(13) . .
Mo25 O7 Mo34 109.6(4) 7_645 .
Mo25 O7 Mo21 140.3(4) 7_645 .
Mo34 O7 Mo21 107.9(4) . .
Mo51 O9 M51 3.2(3) . .
Mo21 O10 M4 154.6(6) . .
Mo21 O10 Mo4 139.5(6) . .
M4 O10 Mo4 46.3(2) . .
Mo21 O11 Mo33 147.0(5) . .
Mo25 O12 Mo33 157.9(5) . 7_645
Mo26 O13 Mo33 139.9(4) . .
Mo26 O13 Mo43 108.5(4) . .
Mo33 O13 Mo43 109.3(4) . .
Mo48 O15 Mo37 151.5(5) . .
Mo37 O17 Mo37 128.1(7) 6_564 .
Mo37 O18 Mo37 87.4(4) . 6_564
Mo42 O19 Mo37 157.7(5) . 6_564
Mo32 O20 Mo48 141.9(5) . .
Mo32 O20 Mo15 110.3(4) . .
Mo48 O20 Mo15 107.2(4) . .
Mo25 O21 Mo32 119.6(4) . .
Mo25 O21 K1 112.4(4) . .
Mo32 O21 K1 118.6(4) . .
Mo15 O22 Mo32 104.2(4) . .
Mo15 O22 Mo25 110.2(4) . .
Mo32 O22 Mo25 91.2(3) . .
Mo25 O25 Mo34 103.8(4) . 7_645
Mo25 O25 Mo42 143.7(4) . .
Mo34 O25 Mo42 103.0(4) 7_645 .
Mo25 O25 Mo15 101.9(3) . .
Mo34 O25 Mo15 96.0(3) 7_645 .
Mo42 O25 Mo15 99.2(3) . .
Mo15 O26 Mo34 115.9(4) 7_645 .
Mo42 O28 Mo34 110.2(4) 7_645 .
Mo42 O28 Mo36 140.6(4) 7_645 6_664
Mo34 O28 Mo36 109.0(4) . 6_664
Mo44 O29 M44 2.8(7) . .
Mo15 O31 Mo48 104.4(4) . .
Mo15 O31 Mo42 108.3(4) . .
Mo48 O31 Mo42 91.2(3) . .
Mo35 O33 Mo32 148.0(5) . 7_645
Mo19 O34 Mo32 156.8(5) . 7_645
M50 O35 Mo50 17.44(18) . .
M50 O35 Mo4 133.9(8) . .
Mo50 O35 Mo4 149.4(8) . .
M50 O35 M4 155.3(7) . .
Mo50 O35 M4 146.0(7) . .
Mo4 O35 M4 48.7(3) . .
M44 O36 Mo44 6.4(9) . .
Mo35 O38 Ce3' 164.7(5) . .
Mo35 O38 Ce3 157.6(5) . .
Ce3' O38 Ce3 37.04(19) . .
Mo19 O39 Mo41 109.6(4) . .
Mo19 O39 Mo35 140.8(4) . .
Mo41 O39 Mo35 107.5(4) . .
Mo41 O40 Mo35 110.5(4) . .
Mo41 O40 Mo49 109.7(4) . .
Mo35 O40 Mo49 139.2(5) . .
Mo51 O41 M51 24.1(3) . .
Mo46 O42 M46 27.2(12) . .
Mo46 O42 Ce2 158.2(5) . .
M46 O42 Ce2 154.5(12) . .
Mo30 O47 Ce1 156.6(6) . .
Mo42 O50 Mo48 120.8(5) . .
Mo42 O50 K1 118.7(5) . .
Mo48 O50 K1 116.4(4) . .
Mo36 O52 Mo37 150.7(6) . 7_645
Mo19 O62 K1 146.0(5) . .
Mo43 O63 Mo33 102.7(4) . .
Mo43 O63 Mo19 106.8(4) . .
Mo33 O63 Mo19 88.9(3) . .
Mo40 O64 Mo19 140.4(4) . .
Mo40 O64 Mo41 102.7(4) . .
Mo19 O64 Mo41 102.7(4) . .
Mo40 O64 Mo43 103.4(3) . .
Mo19 O64 Mo43 103.7(3) . .
Mo41 O64 Mo43 95.8(3) . .
Mo9 O65 Mo31 155.5(5) . .
Mo40 O66 Mo41 109.1(4) . .
Mo40 O66 Mo38 143.5(5) . .
Mo41 O66 Mo38 107.0(4) . .
Mo43 O67 Mo26 102.1(4) . .
Mo43 O67 Mo40 107.6(3) . .
Mo26 O67 Mo40 88.6(3) . .
Mo40 O68 Mo14 158.0(5) . .
Mo40 O69 Mo26 122.1(4) . .
Mo39 O70 Mo26 147.6(5) . .
Mo24 O72 Mo26 158.3(5) . .
Mo41 O73 Mo38 110.6(4) . .
Mo41 O73 Mo49 109.6(4) . .
Mo38 O73 Mo49 136.5(5) . .
Mo38 O75 M51 154.4(6) . .
Mo38 O75 Mo51 151.6(6) . .
M51 O75 Mo51 18.64(19) . .
Mo38 O77 Mo14 149.1(5) . .
M51 O78 Mo51 3.1(4) . .
Mo51 O79 Mo44 144.0(6) . .
Mo51 O79 M51 21.2(2) . .
Mo44 O79 M51 136.3(7) . .
Mo51 O79 M44 135.2(10) . .
Mo44 O79 M44 18.3(8) . .
M51 O79 M44 121.4(10) . .
Mo49 O80 M51 142.8(10) . .
Mo49 O80 Mo51 157.6(8) . .
M51 O80 Mo51 21.8(2) . .
Mo28 O81 Mo44 153.8(5) . .
Mo28 O81 M44 152.8(8) . .
Mo44 O81 M44 15.6(6) . .
M44 O82 Mo44 21.7(9) . .
Mo23 O83 M44 140.9(10) . .
Mo23 O83 Mo44 151.7(5) . .
M44 O83 Mo44 18.4(8) . .
Mo16 O86 Mo28 110.8(4) . .
Mo16 O86 Mo23 109.3(4) . .
Mo28 O86 Mo23 131.9(4) . .
Mo16 O87 Mo23 113.1(4) . .
Mo16 O87 Mo30 110.6(4) . .
Mo23 O87 Mo30 133.8(4) . .
Mo19 O90 Mo33 121.9(4) . .
Mo43 O92 Mo41 116.7(4) . .
Mo41 O93 K1 139.8(5) . .
Mo49 O94 Ce3' 148.3(11) . .
Mo27 O97 Mo39 110.8(4) . .
Mo27 O97 Mo46 108.9(4) . .
Mo39 O97 Mo46 135.1(5) . .
Mo27 O97 M46 106.8(7) . .
Mo39 O97 M46 142.4(8) . .
Mo46 O97 M46 21.2(9) . .
Mo39 O98 Mo52 152.4(5) . .
Mo39 O98 M52 150.8(6) . .
Mo52 O98 M52 30.3(2) . .
Mo9 O99 Mo2 122.7(4) . .
Mo24 O100 Mo27 109.9(4) . .
Mo24 O100 Mo39 141.1(4) . .
Mo27 O100 Mo39 107.1(4) . .
Mo46 O101 M46 25.0(11) . .
Mo46 O101 M52 146.4(7) . .
M46 O101 M52 165.7(10) . .
Mo46 O101 Mo52 157.4(6) . .
M46 O101 Mo52 145.1(12) . .
M52 O101 Mo52 33.6(2) . .
M46 O103 Mo46 3.9(10) . .
Mo22 O104 Mo2 155.9(5) . .
Mo27 O105 Mo46 111.7(4) . .
Mo27 O105 Mo20 110.0(4) . .
Mo46 O105 Mo20 130.9(4) . .
Mo27 O105 M46 112.3(7) . .
Mo46 O105 M46 22.6(10) . .
Mo20 O105 M46 137.6(8) . .
Mo45 O107 Mo27 117.8(4) . .
Mo22 O108 Mo24 142.7(4) . .
Mo22 O108 Mo27 103.3(3) . .
Mo24 O108 Mo27 102.1(4) . .
Mo22 O108 Mo45 102.0(3) . .
Mo24 O108 Mo45 102.3(3) . .
Mo27 O108 Mo45 95.3(3) . .
Mo22 O109 Mo27 110.5(4) . .
Mo22 O109 Mo20 140.8(4) . .
Mo27 O109 Mo20 107.2(3) . .
Mo45 O110 Mo31 102.8(3) . .
Mo45 O110 Mo22 107.0(3) . .
Mo31 O110 Mo22 89.5(3) . .
Mo22 O111 Mo31 124.5(4) . .
Mo24 O112 Mo14 123.4(4) . .
Mo14 O113 Mo31 138.9(4) . .
Mo14 O113 Mo45 108.9(4) . .
Mo31 O113 Mo45 110.8(4) . .
Mo45 O115 Mo14 102.4(4) . .
Mo45 O115 Mo24 109.0(4) . .
Mo14 O115 Mo24 89.2(3) . .
Mo28 O118 Mo31 150.3(5) . .
Mo18 O121 Ce2 153.9(5) . .
Mo20 O122 Ce2 164.0(5) . .
Mo17 O123 Ce2 158.6(5) . .
Mo13 O125 Mo12 103.7(3) . .
Mo13 O125 Mo1 105.8(3) . .
Mo12 O125 Mo1 89.0(2) . .
Mo13 O126 Mo16 116.4(4) . .
Mo1 O128 Mo16 109.5(4) . .
Mo1 O128 Mo30 141.8(4) . .
Mo16 O128 Mo30 107.8(3) . .
Mo9 O129 Mo16 110.1(4) . .
Mo9 O129 Mo28 143.0(4) . .
Mo16 O129 Mo28 106.1(4) . .
Mo6 O130 Mo12 156.1(4) . .
Mo12 O131 Mo2 138.1(4) . .
Mo12 O131 Mo13 112.2(3) . .
Mo2 O131 Mo13 109.6(3) . .
Mo20 O132 Mo2 149.7(5) . .
Mo23 O134 Ce1 150.8(5) . .
Mo1 O135 Mo9 147.9(4) . .
Mo1 O135 Mo16 101.6(3) . .
Mo9 O135 Mo16 101.6(3) . .
Mo1 O135 Mo13 100.7(3) . .
Mo9 O135 Mo13 99.0(3) . .
Mo16 O135 Mo13 95.3(3) . .
Mo7 O137 Ce1 164.5(5) . .
Mo1 O138 Mo5 156.0(4) . .
Mo1 O140 Mo12 124.8(4) . .
Mo18 O141 Ce1 149.0(5) 6_664 .
Mo13 O143 Mo2 103.2(3) . .
Mo13 O143 Mo9 107.1(4) . .
Mo2 O143 Mo9 90.1(3) . .
Mo8 O144 Mo7 110.5(4) 6_664 .
Mo8 O144 Mo18 112.4(3) 6_664 6_664
Mo7 O144 Mo18 132.5(4) . 6_664
Mo8 O145 Mo17 110.5(4) . .
Mo8 O145 Mo18 112.2(3) . .
Mo17 O145 Mo18 133.3(4) . .
Mo10 O147 Mo8 111.0(3) 6_664 6_664
Mo10 O147 Mo7 141.0(4) 6_664 .
Mo8 O147 Mo7 106.2(3) 6_664 .
Mo7 O148 Mo11 148.6(4) . .
Mo17 O152 Mo12 147.6(4) . .
Mo6 O153 Mo8 111.3(3) . .
Mo6 O153 Mo17 141.9(4) . .
Mo8 O153 Mo17 106.1(3) . .
Mo10 O154 Mo6 147.5(4) . .
Mo10 O154 Mo8 101.4(3) . .
Mo6 O154 Mo8 101.6(3) . .
Mo10 O154 Mo29 100.8(3) . .
Mo6 O154 Mo29 99.5(3) . .
Mo8 O154 Mo29 95.4(3) . .
Mo30 O155 Mo5 149.7(5) . .
Mo5 O158 Mo11 138.4(4) . .
Mo5 O158 Mo29 110.6(4) . .
Mo11 O158 Mo29 110.9(3) . .
Mo29 O159 Mo5 103.4(3) . .
Mo29 O159 Mo6 106.0(3) . .
Mo5 O159 Mo6 90.6(3) . .
Mo6 O160 Mo5 123.5(4) . .
Mo29 O162 Mo8 116.5(4) . .
Mo10 O163 Mo11 154.6(4) 6_664 .
Mo29 O165 Mo11 103.3(3) . .
Mo29 O165 Mo10 106.6(3) . .
Mo11 O165 Mo10 89.5(3) . .
Mo10 O166 Mo11 124.5(4) . .
O179 O167 O201 127(3) . .
O179 O167 M4 24.4(17) . .
O201 O167 M4 139.8(19) . .
O178 O168 Mo4 23.1(11) . .
O202 O169 O178 143(3) . .
O202 O169 Mo4 156(3) . .
O178 O169 Mo4 24.0(9) . .
O172 O170 M4 88.8(13) . .
O172 O170 Mo52 89.7(13) . .
M4 O170 Mo52 142.4(10) . .
O172 O170 M52 57.8(11) . .
M4 O170 M52 128.1(11) . .
Mo52 O170 M52 32.1(3) . .
O181 O171 O173 124(2) . .
O181 O171 Mo52 35.4(15) . .
O173 O171 Mo52 92.1(14) . .
O181 O171 M52 69.6(16) . .
O173 O171 M52 55.7(12) . .
Mo52 O171 M52 36.5(4) . .
O170 O172 O178 117.0(17) . .
O170 O172 M52 81.8(13) . .
O178 O172 M52 123.4(15) . .
O170 O172 Mo4 100.7(14) . .
O178 O172 Mo4 22.5(8) . .
M52 O172 Mo4 140.5(12) . .
O170 O172 M4 53.9(10) . .
O178 O172 M4 64.5(10) . .
M52 O172 M4 120.6(11) . .
Mo4 O172 M4 46.9(5) . .
O170 O172 Mo52 54.0(10) . .
O178 O172 Mo52 135.3(14) . .
M52 O172 Mo52 28.2(4) . .
Mo4 O172 Mo52 139.2(11) . .
M4 O172 Mo52 99.8(8) . .
O171 O173 M52 73.9(14) . .
O171 O173 O180 103.1(18) . .
M52 O173 O180 29.2(7) . .
O171 O173 Mo52 46.6(10) . .
M52 O173 Mo52 27.4(5) . .
O180 O173 Mo52 56.6(10) . .
O179 O174 M4 28.0(12) . .
Mo40 O175 K1 142.4(5) . .
O180 O176 M52 10.7(12) . .
O181 O177 Mo52 35.0(17) . .
Mo4 O178 O168 110(3) . .
Mo4 O178 O169 79(2) . .
O168 O178 O169 126(2) . .
Mo4 O178 O172 89(2) . .
O168 O178 O172 126(2) . .
O169 O178 O172 106.7(16) . .
Mo4 O178 M4 38.1(14) . .
O168 O178 M4 93.8(16) . .
O169 O178 M4 116.0(15) . .
O172 O178 M4 70.7(11) . .
M4 O179 O167 120(3) . .
M4 O179 O174 82(2) . .
O167 O179 O174 154(3) . .
M4 O179 Mo4 31.5(15) . .
O167 O179 Mo4 89(2) . .
O174 O179 Mo4 111.9(18) . .
M52 O180 O176 154(3) . .
M52 O180 O173 67.2(12) . .
O176 O180 O173 126(2) . .
M52 O180 Mo52 8.5(7) . .
O176 O180 Mo52 148(2) . .
O173 O180 Mo52 75.7(11) . .
Mo52 O181 O177 93(3) . .
Mo52 O181 O171 81(3) . .
O177 O181 O171 139(3) . .
Mo52 O181 M52 23.3(13) . .
O177 O181 M52 116(3) . .
O171 O181 M52 64.5(16) . .
O169 O202 Ce4 139(3) . .
Ce3 O204 Ce3' 34.6(2) . .
Ce3 O216 Ce3' 35.8(3) . .
Ce3' O217 Ce3 37.0(3) . .
Ce3' O218 Ce3 21.9(8) . .
O263 O264 Ce4 131(3) . .

loop_
_geom_bond_atom_site_label_1
_geom_bond_atom_site_label_2
_geom_bond_distance
_geom_bond_site_symmetry_2
Mo1 O139 1.686(8) .
Mo1 O138 1.868(8) .
Mo1 O140 1.873(8) .
Mo1 O128 1.992(8) .
Mo1 O135 2.100(7) .
Mo1 O125 2.432(8) .
Mo2 O120 1.670(8) .
Mo2 O104 1.906(8) .
Mo2 O99 1.920(8) .
Mo2 O132 1.968(8) .
Mo2 O131 1.995(8) .
Mo2 O143 2.339(8) .
Mo4 O178 0.72(2) .
Mo4 O168 1.72(3) .
Mo4 M4 1.730(4) .
Mo4 O169 1.74(2) .
Mo4 O172 1.88(2) .
Mo4 O35 1.984(12) .
Mo4 O10 2.220(10) .
Mo4 O179 2.38(3) .
Mo5 O156 1.661(8) .
Mo5 O138 1.898(8) .
Mo5 O160 1.921(8) .
Mo5 O155 1.987(8) .
Mo5 O158 1.996(7) .
Mo5 O159 2.346(8) .
Mo6 O45 1.681(7) .
Mo6 O130 1.853(7) .
Mo6 O160 1.886(8) .
Mo6 O153 1.982(7) .
Mo6 O154 2.095(7) .
Mo6 O159 2.373(7) .
Mo7 O150 1.689(9) .
Mo7 O137 1.727(8) .
Mo7 O148 1.855(8) .
Mo7 O144 2.024(8) .
Mo7 O147 2.143(7) .
Mo7 O149 2.327(9) .
Mo8 O44 1.679(8) .
Mo8 O145 1.997(8) .
Mo8 O147 2.000(7) 6_664
Mo8 O144 2.009(8) 6_664
Mo8 O153 2.010(7) .
Mo8 O154 2.157(8) .
Mo8 O162 2.207(8) .
Mo9 O136 1.695(8) .
Mo9 O65 1.858(8) .
Mo9 O99 1.866(8) .
Mo9 O129 1.979(8) .
Mo9 O135 2.102(8) .
Mo9 O143 2.355(8) .
Mo10 O164 1.688(8) .
Mo10 O163 1.868(8) 6_664
Mo10 O166 1.870(8) .
Mo10 O147 1.982(7) 6_664
Mo10 O154 2.084(7) .
Mo10 O165 2.398(7) .
Mo11 O146 1.681(8) .
Mo11 O163 1.913(8) .
Mo11 O166 1.928(8) .
Mo11 O148 1.944(8) .
Mo11 O158 2.007(8) .
Mo11 O165 2.375(8) .
Mo12 O133 1.678(8) .
Mo12 O130 1.896(8) .
Mo12 O140 1.929(8) .
Mo12 O152 1.961(8) .
Mo12 O131 1.988(7) .
Mo12 O125 2.377(8) .
Mo13 O124 1.677(9) .
Mo13 O126 1.795(8) .
Mo13 O143 1.951(8) .
Mo13 O125 1.960(7) .
Mo13 O131 2.131(7) .
Mo13 O135 2.455(8) .
Mo14 O116 1.675(9) .
Mo14 O68 1.919(8) .
Mo14 O112 1.937(9) .
Mo14 O77 1.982(10) .
Mo14 O113 2.002(8) .
Mo14 O115 2.329(8) .
Mo15 O23 1.697(9) .
Mo15 O26 1.765(8) 7_645
Mo15 O31 1.867(8) .
Mo15 O22 1.985(9) .
Mo15 O20 2.121(9) .
Mo15 O25 2.468(8) .
Mo16 O127 1.699(8) .
Mo16 O86 1.979(8) .
Mo16 O87 2.004(8) .
Mo16 O129 2.015(8) .
Mo16 O128 2.015(7) .
Mo16 O135 2.122(8) .
Mo16 O126 2.185(8) .
Mo17 O161 1.687(9) .
Mo17 O123 1.733(9) .
Mo17 O152 1.853(7) .
Mo17 O145 2.033(8) .
Mo17 O153 2.133(7) .
Mo17 O151 2.293(9) .
Mo18 O43 1.722(9) .
Mo18 O141 1.747(8) 6_664
Mo18 O121 1.754(8) .
Mo18 O144 2.125(8) 6_664
Mo18 O145 2.141(7) .
Mo18 O142 2.362(9) .
Mo19 O62 1.671(9) .
Mo19 O34 1.849(8) .
Mo19 O90 1.869(8) .
Mo19 O39 1.982(9) .
Mo19 O64 2.067(8) .
Mo19 O63 2.450(9) .
Mo20 O58 1.689(10) .
Mo20 O122 1.720(9) .
Mo20 O132 1.836(8) .
Mo20 O105 2.052(8) .
Mo20 O109 2.111(8) .
Mo20 O57 2.309(10) .
Mo21 O8 1.697(9) .
Mo21 O10 1.747(9) .
Mo21 O11 1.835(9) .
Mo21 O6 2.058(9) .
Mo21 O7 2.082(8) .
Mo21 O55 2.381(10) .
Mo22 O59 1.672(9) .
Mo22 O104 1.857(8) .
Mo22 O111 1.868(8) .
Mo22 O109 1.991(8) .
Mo22 O108 2.071(8) .
Mo22 O110 2.442(8) .
Mo23 O84 1.711(9) .
Mo23 O134 1.734(9) .
Mo23 O83 1.820(9) .
Mo23 O87 2.023(8) .
Mo23 O86 2.140(8) .
Mo23 O85 2.401(9) .
Mo24 O117 1.687(9) .
Mo24 O72 1.850(8) .
Mo24 O112 1.857(9) .
Mo24 O100 1.988(9) .
Mo24 O108 2.072(8) .
Mo24 O115 2.430(9) .
Mo25 O24 1.665(9) .
Mo25 O12 1.852(8) .
Mo25 O21 1.880(9) .
Mo25 O7 1.988(8) 7_645
Mo25 O25 2.086(9) .
Mo25 O22 2.331(8) .
Mo25 K1 4.112(6) .
Mo26 O71 1.667(9) .
Mo26 O72 1.918(8) .
Mo26 O70 1.953(9) .
Mo26 O69 1.965(8) .
Mo26 O13 2.001(8) .
Mo26 O67 2.320(9) .
Mo27 O106 1.696(9) .
Mo27 O97 1.978(9) .
Mo27 O105 1.996(8) .
Mo27 O100 1.998(8) .
Mo27 O109 2.011(8) .
Mo27 O108 2.123(8) .
Mo27 O107 2.219(9) .
Mo28 O89 1.710(9) .
Mo28 O81 1.744(8) .
Mo28 O118 1.828(8) .
Mo28 O86 2.035(8) .
Mo28 O129 2.120(8) .
Mo28 O88 2.335(9) .
Mo29 O46 1.671(8) .
Mo29 O162 1.792(8) .
Mo29 O165 1.949(7) .
Mo29 O159 1.959(7) .
Mo29 O158 2.121(8) .
Mo29 O154 2.442(7) .
Mo30 O157 1.687(10) .
Mo30 O47 1.740(9) .
Mo30 O155 1.819(8) .
Mo30 O87 2.058(8) .
Mo30 O128 2.117(8) .
Mo30 O119 2.381(9) .
Mo31 O60 1.672(9) .
Mo31 O65 1.921(8) .
Mo31 O111 1.936(8) .
Mo31 O118 1.958(9) .
Mo31 O113 2.008(8) .
Mo31 O110 2.341(8) .
Mo32 O32 1.679(8) .
Mo32 O34 1.902(9) 7_645
Mo32 O21 1.927(9) .
Mo32 O33 1.971(8) 7_645
Mo32 O20 1.978(9) .
Mo32 O22 2.273(9) .
Mo33 O14 1.675(9) .
Mo33 O12 1.917(8) 7_645
Mo33 O90 1.942(8) .
Mo33 O11 1.977(9) .
Mo33 O13 2.022(8) .
Mo33 O63 2.308(9) .
Mo34 O91 1.677(9) .
Mo34 O6 1.971(9) .
Mo34 O28 2.004(8) .
Mo34 O4 2.007(9) .
Mo34 O7 2.031(8) .
Mo34 O25 2.089(8) 7_645
Mo34 O26 2.231(8) .
Mo35 O37 1.706(11) .
Mo35 O38 1.727(9) .
Mo35 O33 1.856(8) .
Mo35 O40 2.052(9) .
Mo35 O39 2.139(8) .
Mo35 O61 2.372(11) .
Mo36 O30 1.710(10) .
Mo36 O1 1.718(11) .
Mo36 O52 1.833(9) .
Mo36 O4 2.061(9) 6_664
Mo36 O28 2.107(8) 6_664
Mo36 O53 2.342(10) .
Mo37 O51 1.674(9) .
Mo37 O17 1.892(5) .
Mo37 O15 1.953(9) .
Mo37 O19 1.970(9) 6_564
Mo37 O52 1.979(9) 7_645
Mo37 O18 2.463(8) .
Mo38 O76 1.690(10) .
Mo38 O75 1.748(10) .
Mo38 O77 1.823(9) .
Mo38 O73 2.054(9) .
Mo38 O66 2.096(9) .
Mo38 O74 2.343(11) .
Mo39 O96 1.711(10) .
Mo39 O98 1.753(9) .
Mo39 O70 1.852(9) .
Mo39 O97 2.039(8) .
Mo39 O100 2.112(8) .
Mo39 O95 2.325(12) .
Mo40 O175 1.688(8) .
Mo40 O69 1.844(9) .
Mo40 O68 1.845(8) .
Mo40 O66 1.979(9) .
Mo40 O64 2.065(8) .
Mo40 O67 2.452(8) .
Mo41 O93 1.706(9) .
Mo41 O73 1.967(9) .
Mo41 O39 2.002(8) .
Mo41 O40 2.015(9) .
Mo41 O66 2.018(9) .
Mo41 O64 2.103(8) .
Mo41 O92 2.205(9) .
Mo42 O27 1.699(9) .
Mo42 O50 1.816(10) .
Mo42 O19 1.821(9) .
Mo42 O28 2.002(8) 7_645
Mo42 O25 2.109(8) .
Mo42 O31 2.425(9) .
Mo42 K1 3.992(5) .
Mo43 O56 1.669(10) .
Mo43 O92 1.774(9) .
Mo43 O67 1.947(8) .
Mo43 O63 1.986(8) .
Mo43 O13 2.095(8) .
Mo43 O64 2.463(8) .
Mo44 M44 0.63(2) .
Mo44 O29 1.686(11) .
Mo44 O82 1.702(11) .
Mo44 O79 1.903(9) .
Mo44 O83 2.001(9) .
Mo44 O81 2.226(9) .
Mo44 O36 2.316(11) .
Mo45 O114 1.674(10) .
Mo45 O107 1.774(9) .
Mo45 O115 1.942(8) .
Mo45 O110 1.979(8) .
Mo45 O113 2.100(8) .
Mo45 O108 2.500(8) .
Mo46 M46 0.81(4) .
Mo46 O42 1.714(9) .
Mo46 O102 1.728(13) .
Mo46 O101 1.823(10) .
Mo46 O105 2.046(8) .
Mo46 O97 2.131(9) .
Mo46 O103 2.307(12) .
Mo48 O54 1.677(10) .
Mo48 O15 1.845(9) .
Mo48 O16 1.861(11) .
Mo48 O20 1.997(9) .
Mo48 O50 2.081(10) .
Mo48 O31 2.318(8) .
Mo49 O48 1.68(2) .
Mo49 O94 1.702(13) .
Mo49 O80 1.854(12) .
Mo49 O40 2.055(9) .
Mo49 O73 2.106(9) .
Mo49 O49 2.359(19) .
Mo50 M50 0.548(4) .
Mo50 O2 1.677(12) .
Mo50 O3 1.802(12) .
Mo50 O35 1.828(12) .
Mo50 O4 2.005(10) .
Mo50 O6 2.103(10) .
Mo50 O5 2.275(14) .
Mo51 M51 0.724(7) .
Mo51 O41 1.715(14) .
Mo51 O9 1.72(2) .
Mo51 O79 1.890(10) .
Mo51 O80 1.936(11) .
Mo51 O75 2.238(11) .
Mo51 O78 2.27(2) .
Mo52 O181 1.00(4) .
Mo52 M52 1.159(6) .
Mo52 O171 1.706(18) .
Mo52 O177 1.74(2) .
Mo52 O170 1.937(17) .
Mo52 O101 2.018(10) .
Mo52 O180 2.021(18) .
Mo52 O98 2.175(10) .
Mo52 O173 2.35(3) .
Mo52 O172 2.40(2) .
M4 O179 0.83(3) .
M4 O167 1.73(3) .
M4 O174 1.75(3) .
M4 O170 1.890(18) .
M4 O10 2.181(10) .
M4 O35 2.187(13) .
M4 O178 2.24(2) .
M4 O172 2.34(2) .
M44 O82 1.62(3) .
M44 O36 1.72(3) .
M44 O83 1.91(3) .
M44 O79 2.01(3) .
M44 O29 2.31(3) .
M44 O81 2.35(3) .
M46 O103 1.51(4) .
M46 O42 1.72(3) .
M46 O101 1.90(3) .
M46 O105 2.08(3) .
M46 O97 2.24(3) .
M50 O35 1.729(13) .
M50 O2 1.736(12) .
M50 O5 1.747(14) .
M50 O6 2.101(10) .
M50 O4 2.117(10) .
M50 O3 2.340(12) .
M51 O78 1.55(2) .
M51 O41 1.745(16) .
M51 O80 1.886(13) .
M51 O79 2.000(13) .
M51 O75 2.233(13) .
M51 O9 2.44(2) .
M52 O180 0.879(15) .
M52 O173 1.66(3) .
M52 O172 1.86(2) .
M52 O171 1.933(19) .
M52 O101 1.985(10) .
M52 O181 2.01(4) .
M52 O176 2.07(4) .
M52 O170 2.172(19) .
M52 O98 2.249(10) .
Ce1 O211 2.473(12) .
Ce1 O47 2.479(8) .
Ce1 O137 2.495(8) .
Ce1 O209 2.499(11) .
Ce1 O212 2.519(10) .
Ce1 O141 2.527(8) .
Ce1 O210 2.553(11) .
Ce1 O203 2.554(15) .
Ce1 O134 2.601(8) .
Ce2 O122 2.465(8) .
Ce2 O123 2.473(9) .
Ce2 O121 2.486(8) .
Ce2 O208 2.513(12) .
Ce2 O205 2.519(10) .
Ce2 O213 2.524(14) .
Ce2 O207 2.544(10) .
Ce2 O206 2.550(10) .
Ce2 O42 2.616(9) .
Ce3' O218 1.013(16) .
Ce3' Ce3 1.602(5) .
Ce3' O38 2.414(11) .
Ce3' O217 2.51(2) .
Ce3' O216 2.64(2) .
Ce3' O94 2.675(15) .
Ce3' O2 2.722(12) 6_664
Ce3' O204 2.767(13) .
Ce3 O2 2.430(11) 6_664
Ce3 O218 2.496(15) .
Ce3 O217 2.54(2) .
Ce3 O1 2.557(11) .
Ce3 O214 2.56(2) .
Ce3 O216 2.56(2) .
Ce3 O296 2.58(2) .
Ce3 O204 2.583(13) .
Ce3 O38 2.600(10) .
Ce4 O299 2.56(4) .
Ce4 O264 2.60(5) .
Ce4 O202 2.60(5) .
Ce4 O220 2.61(2) .
Ce4 O292 2.65(4) .
Ce4 O301 2.71(4) .
Ce4 Ce4 2.823(7) 6_664
K1 O281 2.70(6) .
K1 O219 2.722(17) .
K1 O62 2.779(11) .
K1 O50 2.787(11) .
K1 O175 2.918(10) .
K1 O21 3.009(10) .
K1 O93 3.047(12) .
O2 Ce3 2.430(11) 6_664
O2 Ce3' 2.723(12) 6_664
O4 Mo36 2.061(9) 6_664
O7 Mo25 1.988(8) 7_645
O12 Mo33 1.917(8) 7_645
O17 Mo37 1.892(5) 6_564
O18 Mo37 2.464(8) 6_564
O19 Mo37 1.970(9) 6_564
O25 Mo34 2.089(8) 7_645
O26 Mo15 1.765(8) 7_645
O28 Mo42 2.002(8) 7_645
O28 Mo36 2.107(8) 6_664
O33 Mo32 1.972(8) 7_645
O34 Mo32 1.902(8) 7_645
O52 Mo37 1.979(9) 7_645
O141 Mo18 1.747(8) 6_664
O144 Mo8 2.009(8) 6_664
O144 Mo18 2.125(8) 6_664
O147 Mo10 1.982(7) 6_664
O147 Mo8 2.000(7) 6_664
O163 Mo10 1.868(8) 6_664
O167 O179 1.15(3) .
O167 O201 1.72(4) .
O168 O178 1.34(3) .
O169 O202 1.32(5) .
O169 O178 1.73(3) .
O170 O172 1.42(3) .
O171 O181 1.54(4) .
O171 O173 1.55(4) .
O172 O178 1.75(3) .
O173 O180 1.79(3) .
O174 O179 1.66(4) .
O176 O180 1.24(4) .
O177 O181 1.38(4) .
O228 O270 0.82(3) .
O255 O25' 0.84(3) .
O263 O264 1.58(7) .
O269 O275 0.80(3) .
O277 O277 1.37(9) 6_554
O286 O293 0.89(4) .
